data_4118547
loop_
_publ_author_name
'Hua Yang'
'Hongxiao Jin'
'Xinqing Wang'
'Ziyang Liu'
'Meilan Yu'
'Fukun Zhao'
'Brandon Q. Mercado'
'Marilyn M. Olmstead'
'Alan L. Balch'

_publ_section_title
;
 X-ray Crystallographic Characterization of New Soluble Endohedral
 Fullerenes Utilizing the Popular C82 Bucky Cage. Isolation and Structural
 Characterization of Sm@C3v(7)-C82, Sm@Cs(6)-C82, and Sm@C2(5)-C82
;
_journal_name_full 'Journal of the American Chemical Society'
_journal_page_first 14127
_journal_page_last 14136
_journal_paper_doi 10.1021/ja304867j
_journal_volume 134
_journal_year 2012
_chemical_formula_moiety 'C82 Sm, C36 H44 N4 Ni, 2(C6 H6)'
_chemical_formula_sum 'C130 H56 N4 Ni Sm'
_chemical_formula_weight 1882.85
_chemical_name_common Sm@C2(5)-C82.Ni(OEP).2benzene
_chemical_name_systematic
; 
 ? 
;
_space_group_IT_number 12
_symmetry_cell_setting monoclinic
_symmetry_space_group_name_Hall '-C 2y'
_symmetry_space_group_name_H-M 'C 1 2/m 1'
_atom_sites_solution_hydrogens geom
_atom_sites_solution_primary direct
_atom_sites_solution_secondary difmap
_audit_creation_method SHELXL-97
_audit_update_record
;
2010-11-12 # Formatted by publCIF
;
_cell_angle_alpha 90.00
_cell_angle_beta 94.208(4)
_cell_angle_gamma 90.00
_cell_formula_units_Z 4
_cell_length_a 25.3364(4)
_cell_length_b 15.0718(2)
_cell_length_c 19.7948(3)
_cell_measurement_reflns_used 9797
_cell_measurement_temperature 90(2)
_cell_measurement_theta_max 33.6
_cell_measurement_theta_min 2.7
_cell_volume 7538.6(2)
_computing_cell_refinement 'SAINT (Bruker, 2010)'
_computing_data_collection 'Apex2 (Bruker, 2010)'
_computing_data_reduction 'SAINT (Bruker, 2010)'
_computing_publication_material 'SHELXL97 (Sheldrick, 2008)'
_computing_structure_refinement 'SHELXL97 (Sheldrick, 2008)'
_computing_structure_solution 'SHELXS97 (Sheldrick, 2008)'
_diffrn_ambient_temperature 90(2)
_diffrn_detector_area_resol_mean 8.3
_diffrn_measured_fraction_theta_full 1.000
_diffrn_measured_fraction_theta_max 1.000
_diffrn_measurement_device_type 'Bruker SMART ApexII'
_diffrn_measurement_method '\w and \f'
_diffrn_radiation_monochromator graphite
_diffrn_radiation_source 'fine-focus sealed tube'
_diffrn_radiation_type MoK\a
_diffrn_radiation_wavelength 0.71073
_diffrn_reflns_av_R_equivalents 0.0245
_diffrn_reflns_av_sigmaI/netI 0.0186
_diffrn_reflns_limit_h_max 37
_diffrn_reflns_limit_h_min -38
_diffrn_reflns_limit_k_max 21
_diffrn_reflns_limit_k_min -22
_diffrn_reflns_limit_l_max 29
_diffrn_reflns_limit_l_min -29
_diffrn_reflns_number 98570
_diffrn_reflns_theta_full 32.58
_diffrn_reflns_theta_max 32.58
_diffrn_reflns_theta_min 1.61
_exptl_absorpt_coefficient_mu 1.092
_exptl_absorpt_correction_T_max 0.846
_exptl_absorpt_correction_T_min 0.695
_exptl_absorpt_correction_type multi-scan
_exptl_absorpt_process_details 'SADABS (Sheldrick, 2009)'
_exptl_crystal_colour black
_exptl_crystal_density_diffrn 1.659
_exptl_crystal_description block
_exptl_crystal_F_000 3816
_exptl_crystal_size_max 0.36
_exptl_crystal_size_mid 0.36
_exptl_crystal_size_min 0.16
_refine_diff_density_max 1.382
_refine_diff_density_min -1.676
_refine_diff_density_rms 0.104
_refine_ls_extinction_method none
_refine_ls_goodness_of_fit_ref 1.032
_refine_ls_hydrogen_treatment constr
_refine_ls_matrix_type full
_refine_ls_number_parameters 1098
_refine_ls_number_reflns 14174
_refine_ls_number_restraints 2752
_refine_ls_restrained_S_all 0.976
_refine_ls_R_factor_all 0.0821
_refine_ls_R_factor_gt 0.0678
_refine_ls_shift/su_max 0.001
_refine_ls_shift/su_mean 0.000
_refine_ls_structure_factor_coef Fsqd
_refine_ls_weighting_details 'calc w=1/[\s^2^(Fo^2^)+(0.1136P)^2^+20.9782P] where P=(Fo^2^+2Fc^2^)/3'
_refine_ls_weighting_scheme calc
_refine_ls_wR_factor_gt 0.1875
_refine_ls_wR_factor_ref 0.2036
_reflns_number_gt 11674
_reflns_number_total 14174
_reflns_threshold_expression I>2\s(I)
_cod_data_source_file ja304867j_si_002.cif
_cod_data_source_block mn2044
_cod_original_cell_volume 7538.57(19)
_cod_original_sg_symbol_H-M 'C 2/m'
_cod_database_code 4118547

loop_
_symmetry_equiv_pos_as_xyz
'x, y, z'
'-x, y, -z'
'x+1/2, y+1/2, z'
'-x+1/2, y+1/2, -z'
'-x, -y, -z'
'x, -y, z'
'-x+1/2, -y+1/2, -z'
'x+1/2, -y+1/2, z'

loop_
_atom_site_label
_atom_site_type_symbol
_atom_site_fract_x
_atom_site_fract_y
_atom_site_fract_z
_atom_site_U_iso_or_equiv
_atom_site_adp_type
_atom_site_occupancy
_atom_site_symmetry_multiplicity
_atom_site_calc_flag
_atom_site_refinement_flags
_atom_site_disorder_assembly
_atom_site_disorder_group
Sm1 Sm 0.67608(2) 0.59738(3) 0.20664(3) 0.03685(12) Uani 0.25 1 d P . .
Sm2 Sm 0.75283(13) 0.4616(3) 0.14808(13) 0.0458(8) Uani 0.09 1 d PU . .
Sm3 Sm 0.72214(12) 0.4887(4) 0.10861(13) 0.0528(14) Uani 0.06 1 d PU . .
Sm4 Sm 0.7442(2) 0.4781(4) 0.12963(19) 0.0380(18) Uani 0.06 1 d PU . .
Sm5 Sm 0.7514(3) 0.5000 0.1405(3) 0.0224(13) Uiso 0.06 2 d SPU . .
Sm6 Sm 0.6758(3) 0.4340(6) 0.2376(4) 0.0159(13) Uiso 0.01 1 d P . .
C1_1 C 0.7074(6) 0.7580(10) 0.2644(7) 0.078(4) Uani 0.45 1 d PDU . -1
C2_1 C 0.6727(4) 0.7175(5) 0.3089(4) 0.0581(19) Uani 0.45 1 d PDU . -1
C3_1 C 0.6201(5) 0.7090(7) 0.2736(4) 0.0425(19) Uani 0.45 1 d PDU . -1
C4_1 C 0.6095(4) 0.7285(5) 0.2016(5) 0.0540(19) Uani 0.45 1 d PDU . -1
C5_1 C 0.6485(3) 0.7602(5) 0.1575(4) 0.0608(19) Uani 0.45 1 d PDU . -1
C6_1 C 0.7003(4) 0.7761(5) 0.1919(6) 0.064(3) Uani 0.45 1 d PDU . -1
C7_1 C 0.7505(3) 0.7545(4) 0.1625(4) 0.0463(15) Uani 0.45 1 d PDU . -1
C9_1 C 0.7642(4) 0.7316(6) 0.2739(4) 0.0398(10) Uani 0.45 1 d PDU . -1
C10_1 C 0.7841(3) 0.6645(6) 0.3278(5) 0.056(2) Uani 0.45 1 d PDU . -1
C11_1 C 0.7448(4) 0.6308(6) 0.3730(4) 0.0465(17) Uani 0.45 1 d PDU . -1
C12_1 C 0.6919(4) 0.6593(5) 0.3572(4) 0.0492(16) Uani 0.45 1 d PDU . -1
C13_1 C 0.6577(3) 0.5820(6) 0.3714(4) 0.053(2) Uani 0.45 1 d PDU . -1
C14_1 C 0.6132(3) 0.5589(6) 0.3331(4) 0.053(2) Uani 0.45 1 d PDU . -1
C15_1 C 0.5914(3) 0.6246(5) 0.2844(3) 0.058(2) Uani 0.45 1 d PDU . -1
C16_1 C 0.5578(2) 0.5963(5) 0.2226(3) 0.0396(13) Uani 0.45 1 d PDU . -1
C17_1 C 0.5659(5) 0.6689(7) 0.1727(5) 0.0383(19) Uani 0.45 1 d PDU . -1
C18_1 C 0.5692(3) 0.6343(5) 0.1018(4) 0.0571(19) Uani 0.45 1 d PDU . -1
C19_1 C 0.6096(4) 0.6718(7) 0.0600(5) 0.051(2) Uani 0.45 1 d PDU . -1
C20_1 C 0.6486(5) 0.7309(7) 0.0922(4) 0.062(3) Uani 0.45 1 d PDU . -1
C21_1 C 0.7007(4) 0.7167(5) 0.0605(4) 0.057(2) Uani 0.45 1 d PDU . -1
C22_1 C 0.7494(4) 0.7176(5) 0.0931(4) 0.061(2) Uani 0.45 1 d PDU . -1
C23_1 C 0.7912(4) 0.6565(8) 0.0777(5) 0.0580(14) Uani 0.45 1 d PDU . -1
C24_1 C 0.8311(3) 0.6250(7) 0.1284(4) 0.060(2) Uani 0.45 1 d PDU . -1
C25_1 C 0.8286(4) 0.6591(8) 0.1962(5) 0.053(2) Uani 0.45 1 d PDU . -1
C26_1 C 0.8501(3) 0.6061(7) 0.2514(4) 0.059(2) Uani 0.45 1 d PDU . -1
C27_1 C 0.8263(3) 0.6054(6) 0.3187(4) 0.058(2) Uani 0.45 1 d PDU . -1
C28_1 C 0.8270(3) 0.5182(8) 0.3474(4) 0.066(3) Uani 0.45 1 d PDU . -1
C29_1 C 0.7878(3) 0.4828(5) 0.3814(3) 0.058(3) Uani 0.45 1 d PDU . -1
C30_1 C 0.7468(3) 0.5403(5) 0.3977(3) 0.0565(18) Uani 0.45 1 d PDU . -1
C31_1 C 0.6929(3) 0.5111(9) 0.3991(3) 0.062(3) Uani 0.45 1 d PDU . -1
C32_1 C 0.6797(4) 0.4250(5) 0.3883(4) 0.0504(17) Uani 0.45 1 d PDU . -1
C33_1 C 0.6311(4) 0.4011(6) 0.3510(4) 0.0532(17) Uani 0.45 1 d PDU . -1
C34_1 C 0.5956(3) 0.4705(5) 0.3173(4) 0.0504(19) Uani 0.45 1 d PDU . -1
C35_1 C 0.5646(3) 0.4417(5) 0.2569(4) 0.0500(16) Uani 0.45 1 d PDU . -1
C36_1 C 0.5459(2) 0.5111(10) 0.2086(3) 0.052(3) Uani 0.45 1 d PDU . -1
C37_1 C 0.53682(18) 0.4870(8) 0.1391(3) 0.045(3) Uani 0.45 1 d PDU . -1
C38_1 C 0.5523(3) 0.5492(5) 0.0858(4) 0.0539(17) Uani 0.45 1 d PDU . -1
C39_1 C 0.5765(3) 0.5044(11) 0.0316(3) 0.0620(19) Uani 0.45 1 d PDU . -1
C40_1 C 0.6194(3) 0.5273(4) -0.0008(3) 0.0553(19) Uani 0.45 1 d PDU . -1
C41_1 C 0.6344(4) 0.6186(6) 0.0108(4) 0.052(2) Uani 0.45 1 d PDU . -1
C42_1 C 0.6887(4) 0.6476(5) 0.0095(3) 0.0468(18) Uani 0.45 1 d PDU . -1
C43_1 C 0.7251(4) 0.5879(5) -0.0074(3) 0.059(2) Uani 0.45 1 d PDU . -1
C44_1 C 0.7791(4) 0.5896(7) 0.0234(4) 0.069(3) Uani 0.45 1 d PDU . -1
C45_1 C 0.7987(4) 0.5105(15) 0.0272(4) 0.088(4) Uani 0.45 1 d PDU . -1
C46_1 C 0.8336(4) 0.4737(7) 0.0743(7) 0.083(3) Uani 0.45 1 d PDU . -1
C47_1 C 0.8525(3) 0.5439(7) 0.1218(6) 0.075(3) Uani 0.45 1 d PDU . -1
C48_1 C 0.8703(3) 0.4873(10) 0.1780(6) 0.079(4) Uani 0.45 1 d PDU . -1
C49_1 C 0.8683(2) 0.5244(6) 0.2391(5) 0.064(3) Uani 0.45 1 d PDU . -1
C50_1 C 0.8556(3) 0.4666(6) 0.2974(5) 0.083(3) Uani 0.45 1 d PDU . -1
C51_1 C 0.8426(4) 0.3826(8) 0.2842(7) 0.080(3) Uani 0.45 1 d PDU . -1
C52_1 C 0.8021(3) 0.3461(6) 0.3230(6) 0.056(2) Uani 0.45 1 d PDU . -1
C53_1 C 0.7726(3) 0.3898(5) 0.3698(4) 0.0489(16) Uani 0.45 1 d PDU . -1
C54_1 C 0.7205(4) 0.3651(7) 0.3732(4) 0.0497(19) Uani 0.45 1 d PDU . -1
C55_1 C 0.6968(4) 0.2979(6) 0.3284(4) 0.0548(19) Uani 0.45 1 d PDU . -1
C56_1 C 0.6380(3) 0.3286(8) 0.3205(4) 0.067(2) Uani 0.45 1 d PDU . -1
C57_1 C 0.6124(6) 0.3034(10) 0.2609(7) 0.075(4) Uani 0.45 1 d PDU . -1
C58_1 C 0.5683(3) 0.3594(6) 0.2324(4) 0.0561(19) Uani 0.45 1 d PDU . -1
C59_1 C 0.5666(7) 0.3455(9) 0.1592(6) 0.055(3) Uani 0.45 1 d PDU . -1
C60_1 C 0.5467(2) 0.4055(5) 0.1148(3) 0.0452(14) Uani 0.45 1 d PDU . -1
C61_1 C 0.5725(3) 0.4086(5) 0.0502(3) 0.0477(15) Uani 0.45 1 d PDU . -1
C62_1 C 0.6118(5) 0.3504(8) 0.0391(6) 0.057(3) Uani 0.45 1 d PDU . -1
C63_1 C 0.6596(5) 0.3752(7) 0.0084(5) 0.058(3) Uani 0.45 1 d PDU . -1
C64_1 C 0.6620(3) 0.4654(5) -0.0150(3) 0.061(2) Uani 0.45 1 d PDU . -1
C66_1 C 0.7555(5) 0.4414(6) 0.0030(4) 0.062(2) Uani 0.45 1 d PDU . -1
C67_1 C 0.7527(5) 0.3605(7) 0.0353(5) 0.091(3) Uani 0.45 1 d PDU . -1
C68_1 C 0.7870(4) 0.3263(8) 0.0916(5) 0.0580(14) Uani 0.45 1 d PDU . -1
C69_1 C 0.8281(5) 0.3859(9) 0.0964(7) 0.103(4) Uani 0.45 1 d PDU . -1
C70_1 C 0.8565(4) 0.4025(7) 0.1635(6) 0.079(3) Uani 0.45 1 d PDU . -1
C71_1 C 0.8421(4) 0.3447(9) 0.2128(7) 0.069(4) Uani 0.45 1 d PDU . -1
C73_1 C 0.7744(4) 0.2878(6) 0.2802(4) 0.0398(10) Uani 0.45 1 d PDU . -1
C74_1 C 0.7193(4) 0.2591(8) 0.2751(5) 0.046(2) Uani 0.45 1 d PDU . -1
C75_1 C 0.6878(4) 0.2386(7) 0.2120(5) 0.071(3) Uani 0.45 1 d PDU . -1
C76_1 C 0.6349(4) 0.2514(5) 0.2123(4) 0.055(2) Uani 0.45 1 d PDU . -1
C77_1 C 0.6006(3) 0.2778(5) 0.1515(3) 0.0490(15) Uani 0.45 1 d PDU . -1
C78_1 C 0.6247(4) 0.2796(6) 0.0922(5) 0.0465(19) Uani 0.45 1 d PDU . -1
C79_1 C 0.6859(4) 0.2624(5) 0.0947(4) 0.0557(19) Uani 0.45 1 d PDU . -1
C80_1 C 0.7003(4) 0.3212(7) 0.0377(6) 0.076(3) Uani 0.45 1 d PDU . -1
C81_1 C 0.7163(4) 0.2473(6) 0.1496(5) 0.069(2) Uani 0.45 1 d PDU . -1
C82_1 C 0.7724(4) 0.2765(5) 0.1502(4) 0.071(3) Uani 0.45 1 d PDU . -1
C8_1 C 0.7932(2) 0.7181(3) 0.2120(2) 0.0823(16) Uani 0.89 1 d PDU . .
C65_1 C 0.7121(3) 0.5000 -0.0200(3) 0.0727(19) Uani 0.89 2 d SPDU . .
C1_2 C 0.5698(5) 0.5152(10) 0.0515(7) 0.059(9) Uiso 0.05 1 d PGU . -2
C2_2 C 0.6052(5) 0.4614(10) 0.0141(6) 0.061(9) Uiso 0.05 1 d PGU . -2
C3_2 C 0.6448(6) 0.5187(10) -0.0119(5) 0.027(8) Uiso 0.05 1 d PGU . -2
C4_2 C 0.6499(6) 0.6121(9) 0.0046(5) 0.029(9) Uiso 0.05 1 d PGU . -2
C5_2 C 0.6173(5) 0.6612(9) 0.0499(6) 0.043(10) Uiso 0.05 1 d PGU . -2
C6_2 C 0.5756(4) 0.6066(9) 0.0734(7) 0.039(9) Uiso 0.05 1 d PGU . -2
C7_2 C 0.5566(3) 0.6119(9) 0.1420(8) 0.032(7) Uiso 0.05 1 d PGU . -2
C8_2 C 0.5414(3) 0.5253(9) 0.1712(8) 0.032(7) Uiso 0.05 1 d PGU . -2
C9_2 C 0.5521(4) 0.4621(9) 0.1164(8) 0.055(9) Uiso 0.05 1 d PGU . -2
C10_2 C 0.5592(5) 0.3691(9) 0.1307(8) 0.038(9) Uiso 0.05 1 d PGU . -2
C11_2 C 0.5928(6) 0.3249(9) 0.0849(8) 0.055(8) Uiso 0.05 1 d PGU . -2
C12_2 C 0.6143(6) 0.3748(9) 0.0333(7) 0.066(11) Uiso 0.05 1 d PGU . -2
C13_2 C 0.6684(6) 0.3444(9) 0.0256(6) 0.070(11) Uiso 0.05 1 d PGU . -2
C14_2 C 0.7119(6) 0.3951(9) 0.0146(6) 0.079(10) Uiso 0.05 1 d PGU . -2
C15_2 C 0.7000(6) 0.4853(10) -0.0085(5) 0.076(10) Uiso 0.05 1 d PGU . -2
C16_2 C 0.7398(6) 0.5570(10) 0.0030(5) 0.073(10) Uiso 0.05 1 d PGU . -2
C17_2 C 0.7106(6) 0.6437(9) 0.0058(5) 0.030(8) Uiso 0.05 1 d PGU . -2
C18_2 C 0.7299(5) 0.7043(8) 0.0580(5) 0.030 Uiso 0.05 1 d PGU . -2
C19_2 C 0.6931(5) 0.7507(7) 0.0993(6) 0.055(10) Uiso 0.05 1 d PGU . -2
C20_2 C 0.6387(5) 0.7233(7) 0.0945(6) 0.059(11) Uiso 0.05 1 d PGU . -2
C21_2 C 0.6154(4) 0.7331(7) 0.1602(7) 0.043(9) Uiso 0.05 1 d PGU . -2
C22_2 C 0.5823(4) 0.6773(8) 0.1886(7) 0.061(11) Uiso 0.05 1 d PGU . -2
C23_2 C 0.5887(4) 0.6461(8) 0.2544(7) 0.058(10) Uiso 0.05 1 d PGU . -2
C24_2 C 0.5699(4) 0.5658(9) 0.2865(7) 0.055(9) Uiso 0.05 1 d PGU . -2
C25_2 C 0.5490(4) 0.5053(9) 0.2368(8) 0.079(10) Uiso 0.05 1 d PGU . -2
C26_2 C 0.5536(5) 0.4122(9) 0.2515(8) 0.068(12) Uiso 0.05 1 d PGU . -2
C27_2 C 0.5612(5) 0.3443(9) 0.1978(9) 0.055(11) Uiso 0.05 1 d PGU . -2
C28_2 C 0.5972(6) 0.2767(8) 0.2185(9) 0.058(9) Uiso 0.05 1 d PGU . -2
C29_2 C 0.6336(6) 0.2392(7) 0.1820(9) 0.069(11) Uiso 0.05 1 d PGU . -2
C30_2 C 0.6300(6) 0.2597(7) 0.1127(8) 0.042(9) Uiso 0.05 1 d PGU . -2
C31_2 C 0.6753(6) 0.2693(8) 0.0737(8) 0.057(10) Uiso 0.05 1 d PGU . -2
C32_2 C 0.7256(6) 0.2514(7) 0.1038(8) 0.060(9) Uiso 0.05 1 d PGU . -2
C33_2 C 0.7715(6) 0.3030(8) 0.0890(7) 0.065(11) Uiso 0.05 1 d PGU . -2
C34_2 C 0.7637(6) 0.3846(9) 0.0428(6) 0.089(11) Uiso 0.05 1 d PGU . -2
C35_2 C 0.8037(5) 0.4531(9) 0.0576(6) 0.091(10) Uiso 0.05 1 d PGU . -2
C36_2 C 0.7881(5) 0.5415(9) 0.0353(5) 0.087(11) Uiso 0.05 1 d PGU . -2
C37_2 C 0.8126(5) 0.6152(9) 0.0719(6) 0.063(10) Uiso 0.05 1 d PGU . -2
C38_2 C 0.7805(5) 0.6948(8) 0.0862(6) 0.039(9) Uiso 0.05 1 d PGU . -2
C39_2 C 0.7923(4) 0.7288(7) 0.1521(6) 0.049(9) Uiso 0.05 1 d PGU . -2
C40_2 C 0.7598(4) 0.7569(6) 0.1981(6) 0.006(3) Uiso 0.05 1 d PGU . -2
C41_2 C 0.7075(4) 0.7756(6) 0.1683(6) 0.037(9) Uiso 0.05 1 d PGU . -2
C42_2 C 0.6604(4) 0.7676(6) 0.2045(7) 0.029(7) Uiso 0.05 1 d PGU . -2
C43_2 C 0.6676(5) 0.7477(7) 0.2730(6) 0.042(8) Uiso 0.05 1 d PGU . -2
C44_2 C 0.6285(5) 0.6925(8) 0.3048(6) 0.051(10) Uiso 0.05 1 d PGU . -2
C45_2 C 0.6536(5) 0.6473(9) 0.3549(6) 0.056(9) Uiso 0.05 1 d PGU . -2
C46_2 C 0.6438(6) 0.5630(10) 0.3793(5) 0.085(11) Uiso 0.05 1 d PGU . -2
C47_2 C 0.5951(5) 0.5323(10) 0.3428(7) 0.066(11) Uiso 0.05 1 d PGU . -2
C48_2 C 0.6044(6) 0.4431(10) 0.3554(7) 0.081(12) Uiso 0.05 1 d PGU . -2
C49_2 C 0.5813(6) 0.3837(10) 0.3079(8) 0.071(9) Uiso 0.05 1 d PGU . -2
C50_2 C 0.6086(6) 0.3001(8) 0.2917(8) 0.073(12) Uiso 0.05 1 d PGU . -2
C51_2 C 0.6577(7) 0.2875(8) 0.3224(8) 0.082(11) Uiso 0.05 1 d PGU . -2
C52_2 C 0.6967(7) 0.2489(7) 0.2852(8) 0.046(9) Uiso 0.05 1 d PGU . -2
C53_2 C 0.6865(6) 0.2215(6) 0.2150(8) 0.058(10) Uiso 0.05 1 d PGU . -2
C54_2 C 0.7277(6) 0.2271(6) 0.1731(8) 0.074(11) Uiso 0.05 1 d PGU . -2
C55_2 C 0.7799(6) 0.2601(7) 0.2014(8) 0.071(12) Uiso 0.05 1 d PGU . -2
C56_2 C 0.8027(5) 0.3048(8) 0.1390(8) 0.039(7) Uiso 0.05 1 d PGU . -2
C57_2 C 0.8380(5) 0.3726(8) 0.1575(8) 0.077(11) Uiso 0.05 1 d PGU . -2
C58_2 C 0.8416(5) 0.4442(9) 0.1079(7) 0.081(9) Uiso 0.05 1 d PGU . -2
C59_2 C 0.8556(4) 0.5185(9) 0.1478(7) 0.028(7) Uiso 0.05 1 d PGU . -2
C60_2 C 0.8467(4) 0.6063(9) 0.1275(7) 0.063(11) Uiso 0.05 1 d PGU . -2
C61_2 C 0.8367(4) 0.6702(8) 0.1806(7) 0.062(10) Uiso 0.05 1 d PGU . -2
C62_2 C 0.8409(4) 0.6440(8) 0.2476(7) 0.049(10) Uiso 0.05 1 d PGU . -2
C63_2 C 0.8044(4) 0.6687(8) 0.2946(6) 0.049(10) Uiso 0.05 1 d PGU . -2
C64_2 C 0.7629(4) 0.7318(7) 0.2704(6) 0.048(10) Uiso 0.05 1 d PGU . -2
C65_2 C 0.7173(5) 0.7314(7) 0.3041(6) 0.001(3) Uiso 0.05 1 d PGU . -2
C66_2 C 0.7145(5) 0.6624(8) 0.3580(5) 0.029(8) Uiso 0.05 1 d PGU . -2
C67_2 C 0.7507(5) 0.5946(9) 0.3720(4) 0.063(10) Uiso 0.05 1 d PGU . -2
C68_2 C 0.7341(6) 0.5106(9) 0.4000(4) 0.048(9) Uiso 0.05 1 d PGU . -2
C69_2 C 0.6836(6) 0.5032(10) 0.3997(5) 0.077(11) Uiso 0.11 2 d SPGU . -2
C70_2 C 0.6524(6) 0.4241(10) 0.3856(6) 0.066(11) Uiso 0.05 1 d PGU . -2
C71_2 C 0.6839(7) 0.3540(9) 0.3731(6) 0.052(9) Uiso 0.05 1 d PGU . -2
C72_2 C 0.7418(6) 0.3478(8) 0.3549(6) 0.054(9) Uiso 0.05 1 d PGU . -2
C73_2 C 0.7504(6) 0.2748(7) 0.3086(8) 0.071(10) Uiso 0.05 1 d PGU . -2
C74_2 C 0.7896(6) 0.2953(7) 0.2649(8) 0.047(10) Uiso 0.05 1 d PGU . -2
C75_2 C 0.8285(5) 0.3668(8) 0.2729(7) 0.075(11) Uiso 0.05 1 d PGU . -2
C76_2 C 0.8524(4) 0.3984(8) 0.2236(8) 0.068(10) Uiso 0.05 1 d PGU . -2
C77_2 C 0.8680(4) 0.4904(9) 0.2120(8) 0.036(8) Uiso 0.05 1 d PGU . -2
C78_2 C 0.8589(4) 0.5486(9) 0.2618(7) 0.048(9) Uiso 0.05 1 d PGU . -2
C79_2 C 0.8301(5) 0.5157(9) 0.3234(6) 0.061(9) Uiso 0.05 1 d PGU . -2
C80_2 C 0.7993(5) 0.5941(8) 0.3418(5) 0.059(8) Uiso 0.05 1 d PGU . -2
C81_2 C 0.8109(5) 0.4361(8) 0.3318(6) 0.068(8) Uiso 0.05 1 d PGU . -2
C82_2 C 0.7641(6) 0.4242(9) 0.3690(5) 0.069(10) Uiso 0.05 1 d PGU . -2
Ni1 Ni 0.519700(11) 0.5000 0.417789(15) 0.01411(8) Uani 1 2 d S . .
N1 N 0.52079(5) 0.36953(10) 0.41646(7) 0.0166(2) Uani 1 1 d U . .
N2 N 0.46516(8) 0.5000 0.34253(10) 0.0168(3) Uani 1 2 d SU . .
N3 N 0.57640(8) 0.5000 0.49044(10) 0.0161(3) Uani 1 2 d SU . .
C83 C 0.55289(6) 0.31360(11) 0.45634(9) 0.0177(3) Uani 1 1 d U . .
C84 C 0.54312(7) 0.22173(11) 0.43886(10) 0.0211(3) Uani 1 1 d U . .
C85 C 0.50439(7) 0.22144(12) 0.38729(10) 0.0214(3) Uani 1 1 d U . .
C86 C 0.49075(6) 0.31353(11) 0.37437(9) 0.0183(3) Uani 1 1 d U . .
C87 C 0.45312(7) 0.34025(11) 0.32463(9) 0.0192(3) Uani 1 1 d U . .
H87 H 0.4337 0.2958 0.2995 0.023 Uiso 1 1 calc R . .
C88 C 0.44216(6) 0.42778(11) 0.30938(8) 0.0180(3) Uani 1 1 d U . .
C89 C 0.40528(7) 0.45496(12) 0.25377(9) 0.0207(3) Uani 1 1 d U . .
C90 C 0.64389(6) 0.45467(12) 0.56985(8) 0.0184(3) Uani 1 1 d U . .
C91 C 0.60191(6) 0.42789(11) 0.52077(8) 0.0168(3) Uani 1 1 d U . .
C92 C 0.59044(6) 0.34054(11) 0.50578(9) 0.0180(3) Uani 1 1 d U . .
H92 H 0.6097 0.2961 0.5312 0.022 Uiso 1 1 calc R . .
C93 C 0.57253(8) 0.14452(13) 0.47197(11) 0.0273(4) Uani 1 1 d U . .
H93A H 0.5519 0.0896 0.4624 0.033 Uiso 1 1 calc R . .
H93B H 0.5755 0.1535 0.5216 0.033 Uiso 1 1 calc R . .
C94 C 0.62818(9) 0.13275(15) 0.44737(14) 0.0356(5) Uani 1 1 d U . .
H94A H 0.6463 0.0842 0.4725 0.053 Uiso 1 1 calc R . .
H94B H 0.6483 0.1878 0.4550 0.053 Uiso 1 1 calc R . .
H94C H 0.6254 0.1188 0.3989 0.053 Uiso 1 1 calc R . .
C95 C 0.48071(8) 0.14440(13) 0.34773(11) 0.0278(4) Uani 1 1 d U . .
H95A H 0.4419 0.1526 0.3414 0.033 Uiso 1 1 calc R . .
H95B H 0.4876 0.0893 0.3741 0.033 Uiso 1 1 calc R . .
C96 C 0.50290(10) 0.13383(16) 0.27819(13) 0.0361(5) Uani 1 1 d U . .
H96A H 0.4867 0.0820 0.2551 0.054 Uiso 1 1 calc R . .
H96B H 0.5413 0.1256 0.2841 0.054 Uiso 1 1 calc R . .
H96C H 0.4949 0.1871 0.2510 0.054 Uiso 1 1 calc R . .
C97 C 0.37621(8) 0.39234(14) 0.20540(10) 0.0262(4) Uani 1 1 d U . .
H97A H 0.3468 0.4246 0.1805 0.031 Uiso 1 1 calc R . .
H97B H 0.3606 0.3441 0.2315 0.031 Uiso 1 1 calc R . .
C98 C 0.41160(9) 0.35147(16) 0.15425(11) 0.0317(4) Uani 1 1 d U . .
H98A H 0.3904 0.3127 0.1232 0.047 Uiso 1 1 calc R . .
H98B H 0.4397 0.3167 0.1784 0.047 Uiso 1 1 calc R . .
H98C H 0.4274 0.3988 0.1284 0.047 Uiso 1 1 calc R . .
C99 C 0.68166(7) 0.39278(13) 0.60765(9) 0.0229(3) Uani 1 1 d U . .
H99A H 0.6621 0.3400 0.6220 0.027 Uiso 1 1 calc R . .
H99B H 0.6972 0.4228 0.6490 0.027 Uiso 1 1 calc R . .
C100 C 0.72622(8) 0.36304(17) 0.56463(11) 0.0329(4) Uani 1 1 d U . .
H10A H 0.7509 0.3250 0.5918 0.049 Uiso 1 1 calc R . .
H10B H 0.7451 0.4152 0.5493 0.049 Uiso 1 1 calc R . .
H10C H 0.7112 0.3298 0.5252 0.049 Uiso 1 1 calc R . .
C101 C 0.6568(2) 0.0000 0.15075(19) 0.0623(14) Uani 1 2 d SU . .
H101 H 0.6442 0.0000 0.1044 0.075 Uiso 1 2 calc SR . .
C102 C 0.71085(17) 0.0000 0.16832(17) 0.0477(9) Uani 1 2 d SU . .
H102 H 0.7352 0.0000 0.1340 0.057 Uiso 1 2 calc SR . .
C103 C 0.72920(14) 0.0000 0.23596(17) 0.0367(7) Uani 1 2 d SU . .
H103 H 0.7662 0.0000 0.2482 0.044 Uiso 1 2 calc SR . .
C104 C 0.69350(13) 0.0000 0.28577(15) 0.0326(6) Uani 1 2 d SU . .
H104 H 0.7060 0.0000 0.3322 0.039 Uiso 1 2 calc SR . .
C105 C 0.63963(13) 0.0000 0.26785(16) 0.0356(6) Uani 1 2 d SU . .
H105 H 0.6152 0.0000 0.3020 0.043 Uiso 1 2 calc SR . .
C106 C 0.62134(16) 0.0000 0.2003(2) 0.0522(11) Uani 1 2 d SU . .
H106 H 0.5844 0.0000 0.1880 0.063 Uiso 1 2 calc SR . .
C107 C 0.5542(3) 0.1283(6) -0.0006(5) 0.0604(18) Uiso 0.50 1 d PU . 1
H107 H 0.5917 0.1251 0.0011 0.072 Uiso 0.50 1 calc PR . 1
C108 C 0.5293(3) 0.1290(5) 0.0565(4) 0.0507(14) Uiso 0.50 1 d PU A 1
H108 H 0.5509 0.1271 0.0978 0.061 Uiso 0.50 1 calc PR A 1
C109 C 0.4746(4) 0.1321(7) 0.0613(6) 0.071(2) Uiso 0.50 1 d PU . 1
H109 H 0.4588 0.1366 0.1033 0.085 Uiso 0.50 1 calc PR . 1
C110 C 0.5258(3) 0.1115(7) -0.0383(3) 0.043(2) Uiso 0.25 1 d PGU B -2
H110 H 0.5427 0.1004 -0.0787 0.051 Uiso 0.25 1 d PG B -2
C111 C 0.5539(2) 0.1032(6) 0.0243(4) 0.044(2) Uiso 0.25 1 d PGU B -2
H111 H 0.5902 0.0864 0.0268 0.053 Uiso 0.25 1 d PG B -2
C112 C 0.5291(3) 0.1195(6) 0.0834(3) 0.041(2) Uiso 0.25 1 d PGU B -2
H112 H 0.5484 0.1137 0.1262 0.049 Uiso 0.25 1 d PG B -2
C113 C 0.4761(3) 0.1441(6) 0.0799(4) 0.040(2) Uiso 0.25 1 d PGU B -2
H113 H 0.4592 0.1552 0.1203 0.048 Uiso 0.25 1 d PG B -2
C114 C 0.4479(2) 0.1524(7) 0.0173(4) 0.039(2) Uiso 0.25 1 d PGU B -2
H114 H 0.4117 0.1692 0.0149 0.047 Uiso 0.25 1 d PG B -2
C115 C 0.4728(3) 0.1362(8) -0.0418(3) 0.22(2) Uiso 0.25 1 d PGU B -2
H115 H 0.4535 0.1419 -0.0846 0.266 Uiso 0.25 1 d PG B -2

loop_
_atom_site_aniso_label
_atom_site_aniso_U_11
_atom_site_aniso_U_22
_atom_site_aniso_U_33
_atom_site_aniso_U_23
_atom_site_aniso_U_13
_atom_site_aniso_U_12
Sm1 0.0377(2) 0.0300(2) 0.0439(3) -0.0033(2) 0.01102(19) 0.00992(18)
Sm2 0.0409(11) 0.0569(16) 0.0436(15) 0.0027(12) 0.0300(11) 0.0254(10)
Sm3 0.0514(13) 0.085(4) 0.0247(10) -0.041(2) 0.0212(9) -0.034(2)
Sm4 0.044(2) 0.052(4) 0.0215(15) -0.0315(19) 0.0239(15) -0.033(2)
C1_1 0.112(10) 0.035(5) 0.087(8) -0.012(5) 0.008(7) -0.001(6)
C2_1 0.070(5) 0.047(4) 0.058(4) -0.019(3) 0.009(4) 0.019(4)
C3_1 0.067(5) 0.028(3) 0.034(3) -0.016(3) 0.012(3) 0.020(3)
C4_1 0.060(5) 0.036(4) 0.069(5) 0.001(3) 0.017(4) 0.019(3)
C5_1 0.069(5) 0.039(3) 0.075(5) 0.025(3) 0.006(4) 0.002(3)
C6_1 0.072(5) 0.015(3) 0.106(8) -0.007(4) 0.024(5) -0.006(3)
C7_1 0.060(4) 0.019(2) 0.061(4) -0.009(2) 0.015(3) -0.010(3)
C9_1 0.057(4) 0.013(4) 0.048(2) 0.0005(14) -0.003(2) 0.0015(14)
C10_1 0.031(4) 0.052(4) 0.081(5) -0.038(4) -0.026(4) 0.007(4)
C11_1 0.050(4) 0.058(4) 0.029(3) -0.016(3) -0.015(4) -0.001(4)
C12_1 0.075(6) 0.040(3) 0.032(3) -0.017(3) -0.001(3) 0.010(3)
C13_1 0.042(4) 0.086(6) 0.031(3) -0.019(3) 0.007(3) 0.026(4)
C14_1 0.065(5) 0.058(5) 0.042(4) -0.001(3) 0.036(4) -0.009(4)
C15_1 0.062(4) 0.085(5) 0.030(2) 0.010(3) 0.023(2) 0.055(4)
C16_1 0.031(3) 0.044(3) 0.046(3) 0.008(3) 0.020(2) 0.012(3)
C17_1 0.038(4) 0.038(4) 0.041(4) 0.004(3) 0.015(3) 0.021(3)
C18_1 0.039(3) 0.079(5) 0.053(4) 0.030(4) -0.002(3) 0.021(3)
C19_1 0.045(4) 0.047(6) 0.058(6) 0.025(4) -0.003(4) 0.005(4)
C20_1 0.081(7) 0.059(5) 0.047(4) 0.028(4) 0.009(5) 0.038(6)
C21_1 0.112(7) 0.032(3) 0.030(3) 0.009(2) 0.011(4) -0.011(4)
C22_1 0.093(6) 0.038(3) 0.055(4) 0.020(3) 0.022(4) -0.010(4)
C23_1 0.076(3) 0.040(4) 0.066(4) -0.002(2) 0.056(3) 0.005(3)
C24_1 0.040(4) 0.088(6) 0.053(4) 0.015(4) 0.020(3) -0.035(4)
C25_1 0.029(4) 0.048(4) 0.082(6) -0.008(4) 0.007(4) -0.033(3)
C26_1 0.026(3) 0.093(7) 0.058(5) -0.013(5) 0.004(3) -0.029(4)
C27_1 0.040(4) 0.082(6) 0.048(3) -0.004(4) -0.023(3) -0.028(4)
C28_1 0.051(3) 0.092(10) 0.049(3) -0.001(4) -0.036(3) -0.001(4)
C29_1 0.062(4) 0.068(8) 0.039(2) 0.002(3) -0.029(3) 0.009(3)
C30_1 0.072(5) 0.075(5) 0.021(2) -0.003(2) -0.008(2) -0.012(4)
C31_1 0.067(4) 0.087(8) 0.033(2) -0.009(5) 0.001(2) 0.019(6)
C32_1 0.071(5) 0.052(4) 0.029(3) 0.007(3) 0.016(3) 0.003(4)
C33_1 0.053(4) 0.057(4) 0.052(4) 0.019(3) 0.016(3) -0.016(4)
C34_1 0.050(4) 0.056(4) 0.052(4) -0.011(3) 0.041(3) -0.026(3)
C35_1 0.050(3) 0.047(3) 0.056(4) -0.001(3) 0.030(3) -0.017(3)
C36_1 0.0295(19) 0.079(8) 0.049(3) 0.011(5) 0.0190(18) 0.010(4)
C37_1 0.0197(16) 0.055(8) 0.059(3) 0.005(3) -0.0021(17) -0.003(2)
C38_1 0.037(3) 0.066(4) 0.055(4) 0.000(4) -0.024(3) 0.016(3)
C39_1 0.060(3) 0.066(5) 0.054(3) 0.006(8) -0.036(3) 0.012(8)
C40_1 0.074(5) 0.059(4) 0.028(2) -0.001(2) -0.021(3) 0.005(3)
C41_1 0.082(7) 0.048(4) 0.024(3) 0.007(3) -0.011(4) 0.016(5)
C42_1 0.083(6) 0.035(3) 0.025(3) 0.011(2) 0.018(3) -0.006(3)
C43_1 0.109(7) 0.048(4) 0.025(2) 0.014(3) 0.030(3) 0.009(4)
C44_1 0.085(6) 0.070(6) 0.058(5) 0.021(4) 0.057(5) 0.000(5)
C45_1 0.086(5) 0.115(11) 0.073(4) 0.007(8) 0.065(4) -0.011(9)
C46_1 0.058(5) 0.088(8) 0.113(7) -0.015(5) 0.065(5) 0.004(4)
C47_1 0.035(3) 0.093(6) 0.102(7) 0.002(6) 0.045(4) -0.011(4)
C48_1 0.040(3) 0.087(9) 0.113(6) -0.013(7) 0.025(4) 0.024(5)
C49_1 0.025(2) 0.082(7) 0.086(5) -0.004(4) 0.009(3) -0.007(3)
C50_1 0.037(3) 0.092(7) 0.113(7) 0.011(5) -0.032(4) 0.018(4)
C51_1 0.038(4) 0.087(7) 0.114(9) 0.034(7) 0.002(6) 0.034(4)
C52_1 0.020(3) 0.048(5) 0.097(6) 0.028(4) -0.013(4) 0.005(3)
C53_1 0.049(4) 0.044(4) 0.049(3) 0.010(3) -0.025(3) 0.014(3)
C54_1 0.047(4) 0.068(5) 0.033(3) 0.021(3) -0.004(4) 0.009(5)
C55_1 0.073(5) 0.046(4) 0.043(4) 0.025(3) -0.012(4) -0.019(4)
C56_1 0.065(5) 0.089(6) 0.049(4) 0.014(4) 0.024(3) -0.026(5)
C57_1 0.081(7) 0.056(6) 0.087(8) 0.044(6) -0.012(6) -0.035(5)
C58_1 0.038(3) 0.060(5) 0.070(5) -0.005(4) 0.000(3) -0.025(3)
C59_1 0.058(5) 0.051(5) 0.055(6) 0.007(4) 0.000(5) -0.035(4)
C60_1 0.025(2) 0.065(4) 0.044(3) -0.013(3) -0.009(2) -0.007(3)
C61_1 0.047(3) 0.057(4) 0.036(3) -0.016(3) -0.020(2) -0.001(3)
C62_1 0.088(7) 0.037(5) 0.044(5) -0.008(4) -0.018(5) -0.001(4)
C63_1 0.080(7) 0.059(5) 0.036(3) -0.021(3) 0.003(5) 0.009(6)
C64_1 0.091(6) 0.077(5) 0.0149(19) -0.014(2) 0.005(3) 0.003(4)
C66_1 0.098(7) 0.056(5) 0.039(4) -0.009(3) 0.048(4) 0.013(5)
C67_1 0.117(8) 0.092(7) 0.068(5) -0.050(5) 0.038(6) 0.014(7)
C68_1 0.076(3) 0.040(4) 0.066(4) -0.002(2) 0.056(3) 0.005(3)
C69_1 0.095(8) 0.100(8) 0.124(9) -0.014(8) 0.076(8) 0.042(7)
C70_1 0.044(4) 0.086(6) 0.112(7) -0.014(6) 0.033(5) 0.022(4)
C71_1 0.038(5) 0.076(7) 0.095(8) 0.012(6) 0.019(5) 0.046(5)
C73_1 0.057(4) 0.013(4) 0.048(2) 0.0005(14) -0.003(2) 0.0015(14)
C74_1 0.061(4) 0.036(5) 0.042(4) 0.014(3) 0.003(3) 0.014(4)
C75_1 0.097(7) 0.034(4) 0.077(6) -0.007(4) -0.035(6) 0.021(4)
C76_1 0.082(6) 0.024(3) 0.057(4) 0.011(3) -0.009(4) -0.016(4)
C77_1 0.044(3) 0.053(4) 0.047(3) 0.006(3) -0.010(3) -0.024(3)
C78_1 0.054(4) 0.039(4) 0.045(3) 0.001(3) -0.008(4) -0.025(4)
C79_1 0.077(5) 0.038(3) 0.053(4) -0.023(3) 0.012(4) -0.006(4)
C80_1 0.104(8) 0.066(7) 0.065(7) -0.040(5) 0.047(6) -0.020(6)
C81_1 0.076(6) 0.056(5) 0.078(6) -0.026(5) 0.020(5) -0.002(5)
C82_1 0.125(8) 0.039(4) 0.052(4) -0.009(3) 0.031(5) 0.030(5)
C8_1 0.112(4) 0.055(2) 0.079(3) -0.001(2) 0.007(3) -0.058(3)
C65_1 0.123(6) 0.067(4) 0.033(2) 0.000 0.040(3) 0.000
Ni1 0.01203(13) 0.01277(13) 0.01767(13) 0.000 0.00199(9) 0.000
N1 0.0141(5) 0.0151(6) 0.0208(6) 0.0005(5) 0.0026(4) -0.0002(4)
N2 0.0147(8) 0.0160(8) 0.0197(8) 0.000 0.0016(6) 0.000
N3 0.0136(7) 0.0149(8) 0.0198(8) 0.000 0.0021(6) 0.000
C83 0.0152(6) 0.0145(6) 0.0238(7) 0.0017(5) 0.0037(5) 0.0012(5)
C84 0.0189(7) 0.0145(7) 0.0300(8) 0.0010(6) 0.0023(6) 0.0002(5)
C85 0.0196(7) 0.0145(7) 0.0301(8) -0.0004(6) 0.0020(6) -0.0002(5)
C86 0.0167(6) 0.0155(7) 0.0230(7) -0.0004(5) 0.0029(5) -0.0010(5)
C87 0.0176(6) 0.0164(7) 0.0234(7) -0.0014(6) 0.0012(5) -0.0021(5)
C88 0.0158(6) 0.0180(7) 0.0201(6) -0.0009(5) 0.0012(5) -0.0011(5)
C89 0.0173(7) 0.0211(8) 0.0235(7) -0.0002(6) -0.0012(5) -0.0005(6)
C90 0.0147(6) 0.0209(8) 0.0198(6) 0.0007(6) 0.0011(5) 0.0010(5)
C91 0.0136(6) 0.0167(7) 0.0204(6) 0.0016(5) 0.0023(5) 0.0011(5)
C92 0.0153(6) 0.0160(7) 0.0228(7) 0.0015(5) 0.0019(5) 0.0020(5)
C93 0.0238(8) 0.0161(7) 0.0413(10) 0.0037(7) -0.0015(7) 0.0024(6)
C94 0.0290(9) 0.0256(10) 0.0524(13) -0.0012(9) 0.0033(9) 0.0106(8)
C95 0.0266(8) 0.0162(7) 0.0400(10) -0.0026(7) -0.0020(7) -0.0029(6)
C96 0.0366(11) 0.0272(10) 0.0443(12) -0.0144(9) 0.0012(9) 0.0008(8)
C97 0.0237(8) 0.0250(9) 0.0289(8) -0.0026(7) -0.0057(7) -0.0031(7)
C98 0.0345(10) 0.0335(10) 0.0262(8) -0.0056(8) -0.0033(7) -0.0024(8)
C99 0.0189(7) 0.0257(8) 0.0238(7) 0.0031(6) -0.0006(6) 0.0028(6)
C100 0.0228(8) 0.0413(12) 0.0351(10) 0.0085(9) 0.0050(7) 0.0121(8)
C101 0.057(3) 0.106(4) 0.0228(15) 0.000 -0.0019(15) 0.000
C102 0.048(2) 0.073(3) 0.0237(13) 0.000 0.0123(13) 0.000
C103 0.0319(14) 0.0497(19) 0.0291(13) 0.000 0.0074(11) 0.000
C104 0.0328(14) 0.0421(17) 0.0234(12) 0.000 0.0048(10) 0.000
C105 0.0324(14) 0.0459(18) 0.0292(13) 0.000 0.0073(11) 0.000
C106 0.0354(17) 0.087(3) 0.0339(17) 0.000 -0.0035(14) 0.000

loop_
_atom_type_symbol
_atom_type_description
_atom_type_scat_dispersion_real
_atom_type_scat_dispersion_imag
_atom_type_scat_source
C C 0.0033 0.0016 'International Tables Vol C Tables 4.2.6.8 and 6.1.1.4'
H H 0.0000 0.0000 'International Tables Vol C Tables 4.2.6.8 and 6.1.1.4'
N N 0.0061 0.0033 'International Tables Vol C Tables 4.2.6.8 and 6.1.1.4'
Ni Ni 0.3393 1.1124 'International Tables Vol C Tables 4.2.6.8 and 6.1.1.4'
Sm Sm -0.1638 3.4418 'International Tables Vol C Tables 4.2.6.8 and 6.1.1.4'

loop_
_geom_angle_atom_site_label_1
_geom_angle_atom_site_label_2
_geom_angle_atom_site_label_3
_geom_angle
_geom_angle_site_symmetry_1
_geom_angle_site_symmetry_3
C75_1 Sm1 C57_1 57.8(4) 6_565 6_565
C75_1 Sm1 C76_1 31.4(3) 6_565 6_565
C57_1 Sm1 C76_1 32.3(4) 6_565 6_565
C75_1 Sm1 C23_2 78.7(4) 6_565 .
C57_1 Sm1 C23_2 22.0(4) 6_565 .
C76_1 Sm1 C23_2 49.8(4) 6_565 .
C75_1 Sm1 C42_2 15.8(3) 6_565 .
C57_1 Sm1 C42_2 46.6(4) 6_565 .
C76_1 Sm1 C42_2 16.4(3) 6_565 .
C23_2 Sm1 C42_2 65.8(2) . .
C75_1 Sm1 C4_1 47.3(3) 6_565 .
C57_1 Sm1 C4_1 28.7(4) 6_565 .
C76_1 Sm1 C4_1 16.3(2) 6_565 .
C23_2 Sm1 C4_1 39.1(4) . .
C42_2 Sm1 C4_1 31.7(3) . .
C75_1 Sm1 C3_1 53.8(4) 6_565 .
C57_1 Sm1 C3_1 7.6(4) 6_565 .
C76_1 Sm1 C3_1 32.2(3) 6_565 .
C23_2 Sm1 C3_1 28.4(4) . .
C42_2 Sm1 C3_1 44.5(3) . .
C4_1 Sm1 C3_1 32.5(3) . .
C75_1 Sm1 C43_2 30.7(4) 6_565 .
C57_1 Sm1 C43_2 36.1(4) 6_565 .
C76_1 Sm1 C43_2 31.6(3) 6_565 .
C23_2 Sm1 C43_2 57.87(19) . .
C42_2 Sm1 C43_2 30.76(11) . .
C4_1 Sm1 C43_2 44.6(3) . .
C3_1 Sm1 C43_2 29.5(3) . .
C35_2 Sm2 C34_2 36.08(15) . .
C35_2 Sm2 C24_1 48.0(4) . 6_565
C34_2 Sm2 C24_1 57.2(4) . 6_565
C35_2 Sm2 C58_2 32.57(14) . .
C34_2 Sm2 C58_2 60.3(2) . .
C24_1 Sm2 C58_2 27.4(4) 6_565 .
C35_2 Sm2 C36_2 13.24(14) . 6_565
C34_2 Sm2 C36_2 30.6(6) . 6_565
C24_1 Sm2 C36_2 59.4(4) 6_565 6_565
C58_2 Sm2 C36_2 45.8(2) . 6_565
C35_2 Sm2 C37_2 25.8(5) . 6_565
C34_2 Sm2 C37_2 31.32(15) . 6_565
C24_1 Sm2 C37_2 27.9(4) 6_565 6_565
C58_2 Sm2 C37_2 31.2(4) . 6_565
C36_2 Sm2 C37_2 33.8(2) 6_565 6_565
C16_2 Sm3 C14_2 26.2(5) 6_565 .
C16_2 Sm3 C34_2 32.7(5) 6_565 .
C14_2 Sm3 C34_2 34.81(14) . .
C16_2 Sm3 C36_2 34.22(17) 6_565 6_565
C14_2 Sm3 C36_2 55.3(4) . 6_565
C34_2 Sm3 C36_2 32.0(6) . 6_565
C16_2 Sm3 C15_2 30.0(4) 6_565 .
C14_2 Sm3 C15_2 36.30(14) . .
C34_2 Sm3 C15_2 61.3(2) . .
C36_2 Sm3 C15_2 60.8(2) 6_565 .
C16_2 Sm3 C15_2 37.09(18) 6_565 6_565
C14_2 Sm3 C15_2 47.0(7) . 6_565
C34_2 Sm3 C15_2 69.6(6) . 6_565
C36_2 Sm3 C15_2 63.5(3) 6_565 6_565
C15_2 Sm3 C15_2 10.8(7) . 6_565
C35_2 Sm4 C36_2 14.76(16) . 6_565
C35_2 Sm4 C34_2 37.92(16) . .
C36_2 Sm4 C34_2 32.8(7) 6_565 .
C35_2 Sm4 C35_2 35.7(7) . 6_565
C36_2 Sm4 C35_2 36.17(16) 6_565 6_565
C34_2 Sm4 C35_2 68.9(7) . 6_565
C35_2 Sm4 C36_2 36.00(16) . .
C36_2 Sm4 C36_2 30.5(6) 6_565 .
C34_2 Sm4 C36_2 62.2(2) . .
C35_2 Sm4 C36_2 13.67(13) 6_565 .
C35_2 Sm4 C45_1 17.9(6) . 6_565
C36_2 Sm4 C45_1 11.8(6) 6_565 6_565
C34_2 Sm4 C45_1 44.6(6) . 6_565
C35_2 Sm4 C45_1 24.5(6) 6_565 6_565
C36_2 Sm4 C45_1 19.4(6) . 6_565
C35_2 Sm4 C44_1 25.2(4) . 6_565
C36_2 Sm4 C44_1 17.6(4) 6_565 6_565
C34_2 Sm4 C44_1 15.2(4) . 6_565
C35_2 Sm4 C44_1 53.8(4) 6_565 6_565
C36_2 Sm4 C44_1 47.2(4) . 6_565
C45_1 Sm4 C44_1 29.4(5) 6_565 6_565
C35_2 Sm4 C16_2 46.06(19) . 6_565
C36_2 Sm4 C16_2 32.02(16) 6_565 6_565
C34_2 Sm4 C16_2 30.5(6) . 6_565
C35_2 Sm4 C16_2 59.2(2) 6_565 6_565
C36_2 Sm4 C16_2 47.1(4) . 6_565
C45_1 Sm4 C16_2 38.6(5) 6_565 6_565
C44_1 Sm4 C16_2 26.2(4) 6_565 6_565
C35_2 Sm5 C35_2 35.8(7) . 6_565
C35_2 Sm5 C36_2 35.61(15) . .
C35_2 Sm5 C36_2 13.67(16) 6_565 .
C35_2 Sm5 C36_2 13.67(17) . 6_565
C35_2 Sm5 C36_2 35.61(16) 6_565 6_565
C36_2 Sm5 C36_2 29.9(6) . 6_565
C35_2 Sm5 C58_2 49.3(5) . 6_565
C35_2 Sm5 C58_2 31.40(14) 6_565 6_565
C36_2 Sm5 C58_2 45.06(18) . 6_565
C36_2 Sm5 C58_2 57.5(3) 6_565 6_565
C35_2 Sm5 C58_2 31.40(13) . .
C35_2 Sm5 C58_2 49.3(5) 6_565 .
C36_2 Sm5 C58_2 57.5(2) . .
C36_2 Sm5 C58_2 45.1(2) 6_565 .
C58_2 Sm5 C58_2 38.3(6) 6_565 .
C35_2 Sm5 C46_1 31.9(4) . 6_565
C35_2 Sm5 C46_1 19.3(4) 6_565 6_565
C36_2 Sm5 C46_1 31.4(4) . 6_565
C36_2 Sm5 C46_1 39.3(4) 6_565 6_565
C58_2 Sm5 C46_1 18.3(4) 6_565 6_565
C58_2 Sm5 C46_1 32.0(4) . 6_565
C56_1 Sm6 C15_1 34.6(3) . 6_565
C56_1 Sm6 C14_1 42.3(3) . 6_565
C15_1 Sm6 C14_1 33.3(2) 6_565 6_565
C56_1 Sm6 C23_2 41.1(4) . 6_565
C15_1 Sm6 C23_2 15.2(3) 6_565 6_565
C14_1 Sm6 C23_2 48.4(4) 6_565 6_565
C56_1 Sm6 C57_1 30.7(3) . .
C15_1 Sm6 C57_1 29.4(4) 6_565 .
C14_1 Sm6 C57_1 58.4(4) 6_565 .
C23_2 Sm6 C57_1 21.7(4) 6_565 .
C56_1 Sm6 C33_1 28.3(3) . .
C15_1 Sm6 C33_1 36.9(3) 6_565 .
C14_1 Sm6 C33_1 18.1(2) 6_565 .
C23_2 Sm6 C33_1 51.1(4) 6_565 .
C57_1 Sm6 C33_1 52.9(4) . .
C56_1 Sm6 C44_2 10.6(4) . 6_565
C15_1 Sm6 C44_2 31.7(4) 6_565 6_565
C14_1 Sm6 C44_2 48.2(3) 6_565 6_565
C23_2 Sm6 C44_2 34.1(2) 6_565 6_565
C57_1 Sm6 C44_2 20.4(4) . 6_565
C33_1 Sm6 C44_2 37.0(3) . 6_565
C56_1 Sm6 C2_1 25.4(3) . 6_565
C15_1 Sm6 C2_1 57.1(3) 6_565 6_565
C14_1 Sm6 C2_1 66.6(3) 6_565 6_565
C23_2 Sm6 C2_1 58.1(4) 6_565 6_565
C57_1 Sm6 C2_1 38.9(4) . 6_565
C33_1 Sm6 C2_1 50.3(3) . 6_565
C44_2 Sm6 C2_1 25.4(4) 6_565 6_565
C56_1 Sm6 C3_1 25.2(3) . 6_565
C15_1 Sm6 C3_1 32.8(3) 6_565 6_565
C14_1 Sm6 C3_1 58.3(3) 6_565 6_565
C23_2 Sm6 C3_1 27.9(3) 6_565 6_565
C57_1 Sm6 C3_1 7.5(4) . 6_565
C33_1 Sm6 C3_1 50.1(3) . 6_565
C44_2 Sm6 C3_1 14.6(4) 6_565 6_565
C2_1 Sm6 C3_1 31.5(3) 6_565 6_565
C2_1 C1_1 C6_1 130.5(12) . .
C2_1 C1_1 C9_1 116.2(10) . .
C6_1 C1_1 C9_1 102.8(9) . .
C2_1 C1_1 Sm1 73.1(7) . .
C6_1 C1_1 Sm1 75.3(7) . .
C9_1 C1_1 Sm1 93.7(9) . .
C2_1 C1_1 Sm6 62.2(7) . 6_565
C6_1 C1_1 Sm6 89.7(8) . 6_565
C9_1 C1_1 Sm6 90.4(8) . 6_565
C12_1 C2_1 C1_1 120.2(9) . .
C12_1 C2_1 C3_1 123.1(8) . .
C1_1 C2_1 C3_1 108.9(9) . .
C12_1 C2_1 Sm6 78.4(4) . 6_565
C1_1 C2_1 Sm6 89.8(8) . 6_565
C3_1 C2_1 Sm6 74.7(6) . 6_565
C12_1 C2_1 Sm1 93.7(4) . .
C1_1 C2_1 Sm1 76.7(8) . .
C3_1 C2_1 Sm1 70.4(5) . .
C4_1 C3_1 C2_1 123.0(9) . .
C4_1 C3_1 C15_1 104.8(7) . .
C2_1 C3_1 C15_1 116.3(8) . .
C4_1 C3_1 Sm1 72.8(5) . .
C2_1 C3_1 Sm1 77.9(6) . .
C15_1 C3_1 Sm1 79.2(5) . .
C4_1 C3_1 Sm6 88.0(6) . 6_565
C2_1 C3_1 Sm6 73.8(6) . 6_565
C15_1 C3_1 Sm6 68.0(5) . 6_565
C5_1 C4_1 C3_1 124.7(9) . .
C5_1 C4_1 C17_1 118.9(8) . .
C3_1 C4_1 C17_1 109.2(8) . .
C5_1 C4_1 Sm1 78.7(4) . .
C3_1 C4_1 Sm1 74.7(6) . .
C17_1 C4_1 Sm1 91.0(6) . .
C5_1 C4_1 Sm6 90.9(5) . 6_565
C3_1 C4_1 Sm6 63.1(5) . 6_565
C17_1 C4_1 Sm6 89.2(6) . 6_565
C20_1 C5_1 C4_1 120.8(9) . .
C20_1 C5_1 C6_1 115.6(9) . .
C4_1 C5_1 C6_1 113.9(8) . .
C20_1 C5_1 Sm1 91.6(5) . .
C4_1 C5_1 Sm1 69.8(4) . .
C6_1 C5_1 Sm1 77.4(4) . .
C5_1 C6_1 C1_1 118.1(10) . .
C5_1 C6_1 C7_1 123.7(9) . .
C1_1 C6_1 C7_1 107.5(9) . .
C5_1 C6_1 Sm1 72.0(4) . .
C1_1 C6_1 Sm1 74.2(8) . .
C7_1 C6_1 Sm1 91.8(4) . .
C6_1 C7_1 C22_1 119.5(8) . .
C6_1 C7_1 C8_1 114.9(7) . .
C22_1 C7_1 C8_1 115.5(6) . .
C8_1 C9_1 C1_1 117.6(9) . .
C8_1 C9_1 C10_1 109.1(6) . .
C1_1 C9_1 C10_1 122.0(8) . .
C27_1 C10_1 C11_1 114.2(9) . .
C27_1 C10_1 C9_1 122.8(8) . .
C11_1 C10_1 C9_1 116.6(7) . .
C12_1 C11_1 C30_1 111.6(8) . .
C12_1 C11_1 C10_1 115.5(7) . .
C30_1 C11_1 C10_1 121.3(8) . .
C2_1 C12_1 C11_1 129.3(9) . .
C2_1 C12_1 C13_1 116.9(8) . .
C11_1 C12_1 C13_1 105.9(7) . .
C2_1 C12_1 Sm6 72.7(4) . 6_565
C11_1 C12_1 Sm6 96.5(5) . 6_565
C13_1 C12_1 Sm6 73.3(4) . 6_565
C14_1 C13_1 C31_1 118.5(8) . .
C14_1 C13_1 C12_1 124.4(8) . .
C31_1 C13_1 C12_1 107.0(7) . .
C14_1 C13_1 Sm6 68.1(5) . 6_565
C31_1 C13_1 Sm6 99.0(5) . 6_565
C12_1 C13_1 Sm6 75.2(4) . 6_565
C13_1 C14_1 C34_1 126.4(9) . .
C13_1 C14_1 C15_1 116.9(8) . .
C34_1 C14_1 C15_1 112.9(7) . .
C13_1 C14_1 Sm6 82.4(5) . 6_565
C34_1 C14_1 Sm6 94.4(6) . 6_565
C15_1 C14_1 Sm6 73.1(4) . 6_565
C14_1 C15_1 C3_1 120.6(7) . .
C14_1 C15_1 C16_1 120.6(7) . .
C3_1 C15_1 C16_1 112.3(6) . .
C14_1 C15_1 Sm6 73.6(4) . 6_565
C3_1 C15_1 Sm6 79.2(5) . 6_565
C16_1 C15_1 Sm6 92.7(4) . 6_565
C14_1 C15_1 Sm1 89.7(4) . .
C3_1 C15_1 Sm1 68.9(5) . .
C16_1 C15_1 Sm1 85.5(3) . .
C36_1 C16_1 C17_1 127.0(7) . .
C36_1 C16_1 C15_1 123.0(6) . .
C17_1 C16_1 C15_1 103.5(7) . .
C36_1 C16_1 Sm6 94.6(4) . 6_565
C17_1 C16_1 Sm6 89.6(6) . 6_565
C15_1 C16_1 Sm6 57.6(3) . 6_565
C36_1 C16_1 Sm1 101.0(4) . .
C17_1 C16_1 Sm1 75.1(6) . .
C15_1 C16_1 Sm1 65.0(3) . .
C16_1 C17_1 C18_1 112.5(8) . .
C16_1 C17_1 C4_1 108.5(9) . .
C18_1 C17_1 C4_1 118.1(9) . .
C16_1 C17_1 Sm1 76.2(6) . .
C18_1 C17_1 Sm1 88.2(6) . .
C4_1 C17_1 Sm1 59.2(5) . .
C38_1 C18_1 C19_1 116.4(8) . .
C38_1 C18_1 C17_1 119.8(8) . .
C19_1 C18_1 C17_1 118.7(8) . .
C41_1 C19_1 C20_1 108.9(8) . .
C41_1 C19_1 C18_1 121.4(9) . .
C20_1 C19_1 C18_1 117.9(9) . .
C5_1 C20_1 C19_1 124.7(10) . .
C5_1 C20_1 C21_1 119.9(9) . .
C19_1 C20_1 C21_1 108.5(8) . .
C22_1 C21_1 C42_1 118.2(9) . .
C22_1 C21_1 C20_1 126.3(8) . .
C42_1 C21_1 C20_1 104.0(8) . .
C21_1 C22_1 C23_1 123.3(8) . .
C21_1 C22_1 C7_1 113.7(8) . .
C23_1 C22_1 C7_1 117.9(8) . .
C21_1 C22_1 Sm2 99.9(5) . 6_565
C23_1 C22_1 Sm2 59.2(6) . 6_565
C7_1 C22_1 Sm2 90.2(4) . 6_565
C21_1 C22_1 Sm4 92.9(5) . 6_565
C23_1 C22_1 Sm4 58.7(6) . 6_565
C7_1 C22_1 Sm4 98.2(4) . 6_565
C24_1 C23_1 C22_1 123.0(8) . .
C24_1 C23_1 C44_1 112.0(8) . .
C22_1 C23_1 C44_1 117.7(9) . .
C24_1 C23_1 Sm2 70.2(6) . 6_565
C22_1 C23_1 Sm2 90.8(6) . 6_565
C44_1 C23_1 Sm2 81.5(6) . 6_565
C24_1 C23_1 Sm4 77.8(7) . 6_565
C22_1 C23_1 Sm4 92.8(7) . 6_565
C44_1 C23_1 Sm4 71.4(6) . 6_565
C24_1 C23_1 Sm5 71.5(6) . .
C22_1 C23_1 Sm5 98.3(7) . .
C44_1 C23_1 Sm5 72.4(6) . .
C24_1 C23_1 Sm3 90.5(7) . 6_565
C22_1 C23_1 Sm3 88.5(6) . 6_565
C44_1 C23_1 Sm3 63.0(5) . 6_565
C47_1 C24_1 C25_1 117.3(10) . .
C47_1 C24_1 C23_1 119.6(9) . .
C25_1 C24_1 C23_1 116.8(9) . .
C47_1 C24_1 Sm2 82.3(5) . 6_565
C25_1 C24_1 Sm2 87.1(5) . 6_565
C23_1 C24_1 Sm2 75.6(7) . 6_565
C47_1 C24_1 Sm4 79.2(5) . 6_565
C25_1 C24_1 Sm4 96.0(5) . 6_565
C23_1 C24_1 Sm4 70.5(7) . 6_565
C47_1 C24_1 Sm5 72.1(5) . .
C25_1 C24_1 Sm5 94.6(5) . .
C23_1 C24_1 Sm5 78.9(7) . .
C8_1 C25_1 C26_1 115.0(9) . .
C8_1 C25_1 C24_1 122.6(9) . .
C26_1 C25_1 C24_1 118.2(10) . .
C8_1 C25_1 Sm2 93.3(5) . 6_565
C26_1 C25_1 Sm2 96.4(6) . 6_565
C24_1 C25_1 Sm2 61.4(4) . 6_565
C49_1 C26_1 C25_1 119.4(9) . .
C49_1 C26_1 C27_1 108.6(9) . .
C25_1 C26_1 C27_1 121.8(9) . .
C10_1 C27_1 C28_1 121.1(8) . .
C10_1 C27_1 C26_1 117.7(8) . .
C28_1 C27_1 C26_1 111.3(9) . .
C29_1 C28_1 C27_1 124.9(9) . .
C29_1 C28_1 C50_1 122.5(9) . .
C27_1 C28_1 C50_1 102.1(7) . .
C28_1 C29_1 C30_1 117.0(8) . .
C28_1 C29_1 C53_1 119.6(8) . .
C30_1 C29_1 C53_1 115.7(7) . .
C29_1 C30_1 C31_1 122.3(8) . .
C29_1 C30_1 C11_1 120.7(7) . .
C31_1 C30_1 C11_1 106.5(8) . .
C32_1 C31_1 C30_1 121.0(8) . .
C32_1 C31_1 C13_1 120.1(7) . .
C30_1 C31_1 C13_1 108.8(9) . .
C31_1 C32_1 C54_1 117.9(9) . .
C31_1 C32_1 C33_1 121.0(7) . .
C54_1 C32_1 C33_1 110.0(8) . .
C31_1 C32_1 Sm6 96.0(5) . .
C54_1 C32_1 Sm6 77.9(5) . .
C33_1 C32_1 Sm6 62.1(4) . .
C56_1 C33_1 C32_1 108.5(9) . .
C56_1 C33_1 C34_1 119.3(8) . .
C32_1 C33_1 C34_1 121.0(7) . .
C56_1 C33_1 Sm6 71.0(5) . .
C32_1 C33_1 Sm6 89.1(5) . .
C34_1 C33_1 Sm6 76.8(4) . .
C14_1 C34_1 C35_1 126.9(7) . .
C14_1 C34_1 C33_1 112.6(8) . .
C35_1 C34_1 C33_1 115.3(7) . .
C14_1 C34_1 Sm6 94.6(5) . .
C35_1 C34_1 Sm6 81.0(4) . .
C33_1 C34_1 Sm6 70.6(4) . .
C14_1 C34_1 Sm6 57.4(5) . 6_565
C35_1 C34_1 Sm6 93.2(4) . 6_565
C33_1 C34_1 Sm6 99.2(4) . 6_565
C58_1 C35_1 C34_1 122.0(8) . .
C58_1 C35_1 C36_1 116.7(8) . .
C34_1 C35_1 C36_1 116.9(7) . .
C58_1 C35_1 Sm6 79.6(5) . .
C34_1 C35_1 Sm6 69.2(4) . .
C36_1 C35_1 Sm6 102.4(4) . .
C16_1 C36_1 C37_1 117.4(10) . .
C16_1 C36_1 C35_1 119.3(7) . .
C37_1 C36_1 C35_1 117.9(11) . .
C60_1 C37_1 C36_1 123.7(9) . .
C60_1 C37_1 C38_1 104.8(7) . .
C36_1 C37_1 C38_1 119.5(10) . .
C18_1 C38_1 C39_1 117.5(9) . .
C18_1 C38_1 C37_1 121.1(8) . .
C39_1 C38_1 C37_1 112.5(9) . .
C40_1 C39_1 C38_1 129.5(12) . .
C40_1 C39_1 C61_1 115.8(10) . .
C38_1 C39_1 C61_1 103.2(7) . .
C39_1 C40_1 C41_1 112.4(10) . .
C39_1 C40_1 C64_1 124.0(9) . .
C41_1 C40_1 C64_1 116.7(7) . .
C40_1 C41_1 C19_1 121.0(9) . .
C40_1 C41_1 C42_1 121.7(9) . .
C19_1 C41_1 C42_1 107.8(8) . .
C43_1 C42_1 C41_1 118.2(8) . .
C43_1 C42_1 C21_1 122.2(10) . .
C41_1 C42_1 C21_1 110.7(8) . .
C43_1 C42_1 Sm3 61.8(4) . 6_565
C41_1 C42_1 Sm3 90.3(5) . 6_565
C21_1 C42_1 Sm3 90.2(5) . 6_565
C42_1 C43_1 C65_1 121.6(9) . .
C42_1 C43_1 C44_1 121.6(8) . .
C65_1 C43_1 C44_1 107.3(8) . .
C42_1 C43_1 Sm3 90.7(4) . 6_565
C65_1 C43_1 Sm3 73.1(3) . 6_565
C44_1 C43_1 Sm3 74.0(4) . 6_565
C42_1 C43_1 Sm3 95.4(4) . .
C65_1 C43_1 Sm3 67.0(3) . .
C44_1 C43_1 Sm3 75.1(4) . .
C42_1 C43_1 Sm4 93.8(4) . 6_565
C65_1 C43_1 Sm4 82.0(4) . 6_565
C44_1 C43_1 Sm4 61.8(4) . 6_565
C45_1 C44_1 C43_1 110.6(10) . .
C45_1 C44_1 C23_1 121.6(10) . .
C43_1 C44_1 C23_1 116.8(8) . .
C45_1 C44_1 Sm4 74.8(5) . 6_565
C43_1 C44_1 Sm4 88.0(4) . 6_565
C23_1 C44_1 Sm4 75.0(6) . 6_565
C45_1 C44_1 Sm3 76.7(5) . 6_565
C43_1 C44_1 Sm3 73.2(4) . 6_565
C23_1 C44_1 Sm3 86.1(6) . 6_565
C45_1 C44_1 Sm2 78.6(5) . 6_565
C43_1 C44_1 Sm2 95.1(4) . 6_565
C23_1 C44_1 Sm2 65.6(6) . 6_565
C45_1 C44_1 Sm3 70.8(5) . .
C43_1 C44_1 Sm3 74.2(4) . .
C23_1 C44_1 Sm3 91.2(6) . .
C45_1 C44_1 Sm5 68.1(4) . .
C43_1 C44_1 Sm5 93.0(4) . .
C23_1 C44_1 Sm5 77.3(6) . .
C45_1 C44_1 Sm4 63.6(4) . .
C43_1 C44_1 Sm4 88.0(4) . .
C23_1 C44_1 Sm4 85.7(6) . .
C44_1 C45_1 C46_1 130.3(13) . .
C44_1 C45_1 C66_1 109.9(11) . .
C46_1 C45_1 C66_1 110.3(16) . .
C44_1 C45_1 Sm4 75.9(5) . 6_565
C46_1 C45_1 Sm4 81.0(4) . 6_565
C66_1 C45_1 Sm4 83.1(4) . 6_565
C44_1 C45_1 Sm4 89.7(5) . .
C46_1 C45_1 Sm4 75.0(5) . .
C66_1 C45_1 Sm4 73.2(4) . .
C44_1 C45_1 Sm3 74.5(5) . 6_565
C46_1 C45_1 Sm3 93.1(5) . 6_565
C66_1 C45_1 Sm3 69.9(4) . 6_565
C44_1 C45_1 Sm5 84.7(5) . .
C46_1 C45_1 Sm5 72.7(4) . .
C66_1 C45_1 Sm5 82.4(4) . .
C44_1 C45_1 Sm3 81.6(5) . .
C46_1 C45_1 Sm3 90.0(5) . .
C66_1 C45_1 Sm3 64.7(4) . .
C44_1 C45_1 Sm2 74.1(5) . 6_565
C46_1 C45_1 Sm2 76.2(4) . 6_565
C66_1 C45_1 Sm2 92.1(4) . 6_565
C44_1 C45_1 Sm2 96.3(5) . .
C46_1 C45_1 Sm2 66.4(4) . .
C66_1 C45_1 Sm2 76.3(5) . .
C45_1 C46_1 C69_1 121.7(14) . .
C45_1 C46_1 C47_1 108.1(11) . .
C69_1 C46_1 C47_1 120.9(11) . .
C45_1 C46_1 Sm5 77.1(4) . .
C69_1 C46_1 Sm5 83.3(5) . .
C47_1 C46_1 Sm5 78.5(4) . .
C45_1 C46_1 Sm4 74.6(4) . .
C69_1 C46_1 Sm4 77.4(5) . .
C47_1 C46_1 Sm4 88.0(4) . .
C45_1 C46_1 Sm2 85.2(4) . .
C69_1 C46_1 Sm2 70.1(5) . .
C47_1 C46_1 Sm2 85.7(4) . .
C45_1 C46_1 Sm4 69.1(4) . 6_565
C69_1 C46_1 Sm4 91.3(5) . 6_565
C47_1 C46_1 Sm4 77.9(4) . 6_565
C45_1 C46_1 Sm2 75.5(5) . 6_565
C69_1 C46_1 Sm2 94.2(5) . 6_565
C47_1 C46_1 Sm2 68.2(4) . 6_565
C45_1 C46_1 Sm3 62.8(4) . .
C69_1 C46_1 Sm3 83.2(6) . .
C47_1 C46_1 Sm3 94.0(4) . .
C45_1 C46_1 Sm3 60.2(4) . 6_565
C69_1 C46_1 Sm3 89.5(6) . 6_565
C47_1 C46_1 Sm3 89.3(4) . 6_565
C24_1 C47_1 C48_1 124.5(11) . .
C24_1 C47_1 C46_1 126.8(9) . .
C48_1 C47_1 C46_1 97.8(10) . .
C24_1 C47_1 Sm2 67.0(4) . 6_565
C48_1 C47_1 Sm2 94.6(4) . 6_565
C46_1 C47_1 Sm2 80.2(4) . 6_565
C24_1 C47_1 Sm5 79.5(4) . .
C48_1 C47_1 Sm5 89.7(5) . .
C46_1 C47_1 Sm5 69.1(4) . .
C24_1 C47_1 Sm4 72.4(4) . 6_565
C48_1 C47_1 Sm4 98.1(5) . 6_565
C46_1 C47_1 Sm4 70.9(4) . 6_565
C24_1 C47_1 Sm2 90.6(4) . .
C48_1 C47_1 Sm2 80.6(5) . .
C46_1 C47_1 Sm2 63.8(4) . .
C24_1 C47_1 Sm4 85.3(5) . .
C48_1 C47_1 Sm4 90.0(5) . .
C46_1 C47_1 Sm4 61.9(4) . .
C49_1 C48_1 C70_1 124.1(11) . .
C49_1 C48_1 C47_1 114.7(12) . .
C70_1 C48_1 C47_1 109.6(11) . .
C49_1 C48_1 Sm2 97.4(4) . .
C70_1 C48_1 Sm2 66.5(5) . .
C47_1 C48_1 Sm2 71.2(4) . .
C49_1 C48_1 Sm5 95.3(5) . .
C70_1 C48_1 Sm5 76.9(5) . .
C47_1 C48_1 Sm5 62.0(4) . .
C48_1 C49_1 C26_1 125.7(9) . .
C48_1 C49_1 C50_1 118.5(9) . .
C26_1 C49_1 C50_1 107.4(8) . .
C51_1 C50_1 C28_1 120.2(10) . .
C51_1 C50_1 C49_1 117.9(10) . .
C28_1 C50_1 C49_1 110.5(8) . .
C50_1 C51_1 C52_1 115.9(11) . .
C50_1 C51_1 C71_1 121.6(12) . .
C52_1 C51_1 C71_1 113.3(10) . .
C73_1 C52_1 C53_1 115.8(7) . .
C73_1 C52_1 C51_1 105.6(9) . .
C53_1 C52_1 C51_1 127.7(9) . .
C54_1 C53_1 C52_1 117.7(8) . .
C54_1 C53_1 C29_1 119.5(8) . .
C52_1 C53_1 C29_1 114.0(8) . .
C53_1 C54_1 C32_1 123.6(10) . .
C53_1 C54_1 C55_1 121.0(8) . .
C32_1 C54_1 C55_1 107.3(8) . .
C53_1 C54_1 Sm6 99.3(5) . .
C32_1 C54_1 Sm6 74.8(5) . .
C55_1 C54_1 Sm6 65.5(4) . .
C74_1 C55_1 C54_1 126.5(9) . .
C74_1 C55_1 C56_1 120.0(8) . .
C54_1 C55_1 C56_1 101.8(8) . .
C74_1 C55_1 Sm6 83.5(6) . .
C54_1 C55_1 Sm6 86.0(5) . .
C56_1 C55_1 Sm6 64.9(4) . .
C74_1 C55_1 Sm1 69.6(5) . 6_565
C54_1 C55_1 Sm1 99.8(4) . 6_565
C56_1 C55_1 Sm1 69.0(3) . 6_565
C33_1 C56_1 C57_1 125.5(11) . .
C33_1 C56_1 C55_1 112.0(9) . .
C57_1 C56_1 C55_1 113.4(10) . .
C33_1 C56_1 Sm6 80.7(6) . .
C57_1 C56_1 Sm6 78.0(8) . .
C55_1 C56_1 Sm6 81.2(4) . .
C33_1 C56_1 Sm1 96.3(5) . 6_565
C57_1 C56_1 Sm1 64.9(7) . 6_565
C55_1 C56_1 Sm1 79.2(4) . 6_565
C56_1 C57_1 C76_1 124.3(12) . .
C56_1 C57_1 C58_1 118.1(12) . .
C76_1 C57_1 C58_1 113.1(10) . .
C56_1 C57_1 Sm1 85.6(8) . 6_565
C76_1 C57_1 Sm1 74.4(7) . 6_565
C58_1 C57_1 Sm1 89.3(7) . 6_565
C56_1 C57_1 Sm6 71.4(7) . .
C76_1 C57_1 Sm6 90.8(8) . .
C58_1 C57_1 Sm6 87.6(7) . .
C35_1 C58_1 C59_1 119.7(10) . .
C35_1 C58_1 C57_1 117.4(9) . .
C59_1 C58_1 C57_1 105.2(10) . .
C35_1 C58_1 Sm1 86.9(4) . 6_565
C59_1 C58_1 Sm1 79.4(8) . 6_565
C57_1 C58_1 Sm1 59.9(7) . 6_565
C35_1 C58_1 Sm6 73.8(4) . .
C59_1 C58_1 Sm6 92.8(8) . .
C57_1 C58_1 Sm6 62.2(7) . .
C60_1 C59_1 C77_1 130.6(11) . .
C60_1 C59_1 C58_1 122.5(12) . .
C77_1 C59_1 C58_1 104.4(10) . .
C60_1 C59_1 Sm1 108.0(8) . 6_565
C77_1 C59_1 Sm1 70.6(7) . 6_565
C58_1 C59_1 Sm1 71.9(7) . 6_565
C59_1 C60_1 C37_1 116.9(8) . .
C59_1 C60_1 C61_1 114.9(9) . .
C37_1 C60_1 C61_1 112.6(7) . .
C62_1 C61_1 C60_1 119.7(8) . .
C62_1 C61_1 C39_1 121.5(8) . .
C60_1 C61_1 C39_1 106.6(6) . .
C61_1 C62_1 C63_1 123.3(10) . .
C61_1 C62_1 C78_1 117.8(10) . .
C63_1 C62_1 C78_1 109.2(9) . .
C80_1 C63_1 C64_1 129.3(11) . .
C80_1 C63_1 C62_1 106.8(9) . .
C64_1 C63_1 C62_1 115.9(10) . .
C80_1 C63_1 Sm3 73.7(6) . .
C64_1 C63_1 Sm3 68.9(5) . .
C62_1 C63_1 Sm3 106.8(6) . .
C65_1 C64_1 C63_1 116.1(8) . .
C65_1 C64_1 C40_1 117.6(6) . .
C63_1 C64_1 C40_1 119.3(8) . .
C65_1 C64_1 Sm3 64.7(3) . .
C63_1 C64_1 Sm3 82.5(5) . .
C40_1 C64_1 Sm3 96.4(3) . .
C65_1 C64_1 Sm3 62.4(3) . 6_565
C63_1 C64_1 Sm3 89.1(5) . 6_565
C40_1 C64_1 Sm3 92.0(3) . 6_565
C67_1 C66_1 C65_1 128.0(10) . .
C67_1 C66_1 C45_1 120.3(12) . .
C65_1 C66_1 C45_1 100.9(9) . .
C67_1 C66_1 Sm3 80.0(4) . .
C65_1 C66_1 Sm3 77.8(4) . .
C45_1 C66_1 Sm3 79.6(4) . .
C67_1 C66_1 Sm3 87.3(4) . 6_565
C65_1 C66_1 Sm3 73.5(3) . 6_565
C45_1 C66_1 Sm3 74.9(4) . 6_565
C67_1 C66_1 Sm4 74.2(4) . .
C65_1 C66_1 Sm4 92.2(4) . .
C45_1 C66_1 Sm4 71.7(4) . .
C67_1 C66_1 Sm4 87.4(5) . 6_565
C65_1 C66_1 Sm4 83.9(4) . 6_565
C45_1 C66_1 Sm4 63.5(4) . 6_565
C67_1 C66_1 Sm5 79.9(4) . .
C65_1 C66_1 Sm5 91.8(4) . .
C45_1 C66_1 Sm5 65.0(4) . .
C67_1 C66_1 Sm2 68.1(4) . .
C65_1 C66_1 Sm2 100.0(4) . .
C45_1 C66_1 Sm2 72.1(4) . .
C66_1 C67_1 C68_1 128.2(11) . .
C66_1 C67_1 C80_1 116.9(11) . .
C68_1 C67_1 C80_1 109.0(10) . .
C66_1 C67_1 Sm3 68.0(4) . .
C68_1 C67_1 Sm3 91.3(6) . .
C80_1 C67_1 Sm3 88.6(5) . .
C66_1 C67_1 Sm4 75.0(5) . .
C68_1 C67_1 Sm4 76.6(6) . .
C80_1 C67_1 Sm4 97.5(5) . .
C66_1 C67_1 Sm2 83.6(5) . .
C68_1 C67_1 Sm2 66.6(6) . .
C80_1 C67_1 Sm2 98.6(5) . .
C66_1 C67_1 Sm3 63.6(4) . 6_565
C68_1 C67_1 Sm3 93.6(6) . 6_565
C80_1 C67_1 Sm3 91.5(5) . 6_565
C66_1 C67_1 Sm5 72.7(5) . .
C68_1 C67_1 Sm5 75.5(6) . .
C80_1 C67_1 Sm5 102.1(5) . .
C69_1 C68_1 C82_1 121.2(11) . .
C69_1 C68_1 C67_1 103.3(10) . .
C82_1 C68_1 C67_1 128.4(9) . .
C69_1 C68_1 Sm2 73.9(7) . .
C82_1 C68_1 Sm2 87.0(6) . .
C67_1 C68_1 Sm2 81.2(6) . .
C69_1 C68_1 Sm4 75.0(7) . .
C82_1 C68_1 Sm4 94.9(6) . .
C67_1 C68_1 Sm4 71.3(6) . .
C69_1 C68_1 Sm5 69.3(7) . .
C82_1 C68_1 Sm5 95.4(6) . .
C67_1 C68_1 Sm5 76.0(6) . .
C69_1 C68_1 Sm3 82.9(7) . .
C82_1 C68_1 Sm3 99.2(6) . .
C67_1 C68_1 Sm3 59.5(5) . .
C68_1 C69_1 C46_1 133.4(13) . .
C68_1 C69_1 C70_1 119.3(11) . .
C46_1 C69_1 C70_1 93.8(11) . .
C68_1 C69_1 Sm2 74.4(7) . .
C46_1 C69_1 Sm2 78.1(5) . .
C70_1 C69_1 Sm2 83.8(5) . .
C68_1 C69_1 Sm4 75.2(7) . .
C46_1 C69_1 Sm4 71.6(5) . .
C70_1 C69_1 Sm4 92.0(5) . .
C68_1 C69_1 Sm5 83.3(7) . .
C46_1 C69_1 Sm5 66.6(5) . .
C70_1 C69_1 Sm5 85.4(6) . .
C68_1 C69_1 Sm4 85.3(8) . 6_565
C46_1 C69_1 Sm4 61.4(5) . 6_565
C70_1 C69_1 Sm4 89.7(6) . 6_565
C48_1 C70_1 C71_1 121.8(12) . .
C48_1 C70_1 C69_1 116.7(11) . .
C71_1 C70_1 C69_1 113.0(11) . .
C48_1 C70_1 Sm2 86.9(5) . .
C71_1 C70_1 Sm2 89.0(6) . .
C69_1 C70_1 Sm2 64.0(5) . .
C48_1 C70_1 Sm5 77.5(5) . .
C71_1 C70_1 Sm5 97.9(6) . .
C69_1 C70_1 Sm5 65.5(5) . .
C70_1 C71_1 C51_1 115.8(11) . .
C70_1 C71_1 C8_1 129.0(10) . 6_565
C51_1 C71_1 C8_1 100.9(8) . 6_565
C52_1 C73_1 C74_1 132.4(9) . .
C52_1 C73_1 C8_1 114.8(7) . 6_565
C74_1 C73_1 C8_1 107.0(7) . 6_565
C55_1 C74_1 C73_1 105.8(9) . .
C55_1 C74_1 C75_1 121.1(9) . .
C73_1 C74_1 C75_1 125.5(9) . .
C55_1 C74_1 Sm1 82.5(5) . 6_565
C73_1 C74_1 Sm1 98.4(7) . 6_565
C75_1 C74_1 Sm1 64.6(5) . 6_565
C55_1 C74_1 Sm6 69.0(5) . .
C73_1 C74_1 Sm6 95.3(7) . .
C75_1 C74_1 Sm6 78.6(6) . .
C76_1 C75_1 C74_1 116.3(9) . .
C76_1 C75_1 C81_1 122.3(9) . .
C74_1 C75_1 C81_1 115.1(9) . .
C76_1 C75_1 Sm1 75.2(5) . 6_565
C74_1 C75_1 Sm1 83.3(6) . 6_565
C81_1 C75_1 Sm1 86.6(6) . 6_565
C76_1 C75_1 Sm6 75.4(5) . .
C74_1 C75_1 Sm6 72.8(6) . .
C81_1 C75_1 Sm6 96.6(6) . .
C75_1 C76_1 C57_1 122.5(10) . .
C75_1 C76_1 C77_1 123.6(9) . .
C57_1 C76_1 C77_1 99.5(9) . .
C75_1 C76_1 Sm1 73.4(6) . 6_565
C57_1 C76_1 Sm1 73.4(7) . 6_565
C77_1 C76_1 Sm1 86.6(4) . 6_565
C75_1 C76_1 Sm6 78.4(6) . .
C57_1 C76_1 Sm6 61.2(7) . .
C77_1 C76_1 Sm6 93.7(4) . .
C59_1 C77_1 C78_1 114.3(8) . .
C59_1 C77_1 C76_1 116.8(8) . .
C78_1 C77_1 C76_1 115.5(8) . .
C59_1 C77_1 Sm1 82.7(8) . 6_565
C78_1 C77_1 Sm1 89.2(4) . 6_565
C76_1 C77_1 Sm1 62.0(3) . 6_565
C77_1 C78_1 C62_1 121.6(10) . .
C77_1 C78_1 C79_1 118.3(8) . .
C62_1 C78_1 C79_1 107.4(8) . .
C81_1 C79_1 C80_1 124.6(10) . .
C81_1 C79_1 C78_1 125.1(9) . .
C80_1 C79_1 C78_1 100.0(7) . .
C63_1 C80_1 C67_1 113.1(11) . .
C63_1 C80_1 C79_1 116.1(8) . .
C67_1 C80_1 C79_1 122.5(11) . .
C63_1 C80_1 Sm3 78.8(6) . .
C67_1 C80_1 Sm3 61.5(4) . .
C79_1 C80_1 Sm3 101.4(5) . .
C79_1 C81_1 C75_1 114.6(9) . .
C79_1 C81_1 C82_1 117.4(10) . .
C75_1 C81_1 C82_1 122.9(9) . .
C79_1 C81_1 Sm1 88.9(5) . 6_565
C75_1 C81_1 Sm1 61.8(5) . 6_565
C82_1 C81_1 Sm1 97.2(5) . 6_565
C8_1 C82_1 C68_1 127.7(10) 6_565 .
C8_1 C82_1 C81_1 110.3(8) 6_565 .
C68_1 C82_1 C81_1 116.5(9) . .
C8_1 C82_1 Sm2 90.6(4) 6_565 .
C68_1 C82_1 Sm2 62.2(6) . .
C81_1 C82_1 Sm2 97.2(6) . .
C82_1 C8_1 C25_1 93.1(7) 6_565 .
C25_1 C8_1 C73_1 116.8(7) . 6_565
C82_1 C8_1 C9_1 125.3(8) 6_565 .
C25_1 C8_1 C9_1 132.4(7) . .
C25_1 C8_1 C7_1 124.0(6) . .
C73_1 C8_1 C7_1 110.7(6) 6_565 .
C9_1 C8_1 C7_1 96.4(6) . .
C64_1 C65_1 C43_1 123.9(7) . .
C64_1 C65_1 C43_1 123.9(7) 6_565 6_565
C64_1 C65_1 C66_1 115.1(5) . .
C43_1 C65_1 C66_1 111.0(8) . .
C64_1 C65_1 C66_1 115.1(5) 6_565 6_565
C43_1 C65_1 C66_1 111.0(8) 6_565 6_565
C6_2 C1_2 C2_2 129.2 . .
C6_2 C1_2 C9_2 105.3 . .
C2_2 C1_2 C9_2 110.4 . .
C12_2 C2_2 C3_2 124.0 . .
C12_2 C2_2 C1_2 119.1 . .
C3_2 C2_2 C1_2 108.6 . .
C2_2 C3_2 C4_2 123.6 . .
C2_2 C3_2 C15_2 117.2 . .
C4_2 C3_2 C15_2 104.6 . .
C2_2 C3_2 Sm3 97.2(2) . 6_565
C4_2 C3_2 Sm3 79.2(2) . 6_565
C15_2 C3_2 Sm3 52.30(19) . 6_565
C65_1 C3_2 Sm3 58.5(3) . 6_565
C2_2 C3_2 Sm3 93.3(2) . .
C4_2 C3_2 Sm3 85.7(2) . .
C15_2 C3_2 Sm3 49.95(19) . .
C65_1 C3_2 Sm3 57.7(3) . .
C3_2 C4_2 C5_2 125.7 . .
C3_2 C4_2 C17_2 111.1 . .
C5_2 C4_2 C17_2 115.1 . .
C3_2 C4_2 Sm3 73.0(2) . 6_565
C5_2 C4_2 Sm3 100.13(18) . 6_565
C17_2 C4_2 Sm3 67.2(2) . 6_565
C20_2 C5_2 C6_2 116.5 . .
C20_2 C5_2 C4_2 121.6 . .
C6_2 C5_2 C4_2 111.6 . .
C5_2 C6_2 C1_2 120.5 . .
C5_2 C6_2 C7_2 124.1 . .
C1_2 C6_2 C7_2 107.1 . .
C22_2 C7_2 C6_2 117.1 . .
C22_2 C7_2 C8_2 117.3 . .
C6_2 C7_2 C8_2 114.9 . .
C25_2 C8_2 C9_2 123.1 . .
C25_2 C8_2 C7_2 123.6 . .
C9_2 C8_2 C7_2 102.2 . .
C10_2 C9_2 C8_2 120.5 . .
C10_2 C9_2 C1_2 127.2 . .
C8_2 C9_2 C1_2 110.0 . .
C27_2 C10_2 C9_2 116.7 . .
C27_2 C10_2 C11_2 119.7 . .
C9_2 C10_2 C11_2 113.3 . .
C12_2 C11_2 C30_2 111.3 . .
C12_2 C11_2 C10_2 118.8 . .
C30_2 C11_2 C10_2 118.1 . .
C2_2 C12_2 C11_2 130.0 . .
C2_2 C12_2 C13_2 114.0 . .
C11_2 C12_2 C13_2 108.9 . .
C14_2 C13_2 C12_2 127.7 . .
C14_2 C13_2 C31_2 117.9 . .
C12_2 C13_2 C31_2 103.9 . .
C14_2 C13_2 Sm3 48.97(19) . .
C12_2 C13_2 Sm3 96.1(2) . .
C31_2 C13_2 Sm3 100.0(2) . .
C13_2 C14_2 C34_2 128.0 . .
C13_2 C14_2 C15_2 114.8 . .
C34_2 C14_2 C15_2 113.4 . .
C13_2 C14_2 C65_1 126.9(6) . .
C34_2 C14_2 C65_1 103.5(6) . .
C13_2 C14_2 Sm3 104.7(3) . .
C34_2 C14_2 Sm3 72.7(3) . .
C15_2 C14_2 Sm3 72.3(3) . .
C65_1 C14_2 Sm3 76.0(4) . .
C13_2 C14_2 Sm3 107.8(2) . 6_565
C34_2 C14_2 Sm3 75.1(2) . 6_565
C15_2 C14_2 Sm3 66.3(2) . 6_565
C65_1 C14_2 Sm3 70.0(4) . 6_565
C13_2 C14_2 Sm4 109.0(2) . .
C34_2 C14_2 Sm4 59.5(2) . .
C15_2 C14_2 Sm4 82.8(3) . .
C65_1 C14_2 Sm4 84.2(5) . .
C13_2 C14_2 Sm2 106.4(2) . .
C34_2 C14_2 Sm2 54.56(19) . .
C15_2 C14_2 Sm2 90.9(2) . .
C65_1 C14_2 Sm2 91.9(5) . .
C13_2 C14_2 Sm4 114.02(19) . 6_565
C34_2 C14_2 Sm4 65.0(2) . 6_565
C15_2 C14_2 Sm4 71.8(2) . 6_565
C65_1 C14_2 Sm4 73.3(4) . 6_565
C13_2 C14_2 Sm5 112.2(2) . .
C34_2 C14_2 Sm5 59.4(2) . .
C15_2 C14_2 Sm5 79.7(2) . .
C65_1 C14_2 Sm5 80.7(4) . .
C14_2 C15_2 C16_2 120.6 . .
C14_2 C15_2 C3_2 120.1 . .
C16_2 C15_2 C3_2 112.7 . .
C14_2 C15_2 Sm3 71.4(3) . .
C16_2 C15_2 Sm3 73.8(3) . .
C3_2 C15_2 Sm3 101.1(3) . .
C14_2 C15_2 Sm3 79.6(3) . 6_565
C16_2 C15_2 Sm3 67.7(3) . 6_565
C3_2 C15_2 Sm3 98.1(3) . 6_565
C14_2 C15_2 Sm4 67.1(2) . .
C16_2 C15_2 Sm4 70.7(2) . .
C3_2 C15_2 Sm4 110.7(2) . .
C14_2 C15_2 Sm4 80.0(2) . 6_565
C16_2 C15_2 Sm4 60.7(2) . 6_565
C3_2 C15_2 Sm4 105.8(2) . 6_565
C36_2 C16_2 C15_2 121.7 . .
C36_2 C16_2 C17_2 124.1 . .
C15_2 C16_2 C17_2 108.0 . .
C36_2 C16_2 Sm3 75.4(3) . 6_565
C15_2 C16_2 Sm3 75.2(3) . 6_565
C17_2 C16_2 Sm3 95.7(3) . 6_565
C36_2 C16_2 Sm3 74.7(3) . .
C15_2 C16_2 Sm3 69.8(2) . .
C17_2 C16_2 Sm3 102.5(3) . .
C36_2 C16_2 Sm4 62.0(2) . 6_565
C15_2 C16_2 Sm4 88.9(3) . 6_565
C17_2 C16_2 Sm4 97.5(2) . 6_565
C36_2 C16_2 Sm4 61.7(2) . .
C15_2 C16_2 Sm4 79.0(2) . .
C17_2 C16_2 Sm4 109.1(2) . .
C36_2 C16_2 Sm5 58.2(2) . .
C15_2 C16_2 Sm5 87.1(2) . .
C17_2 C16_2 Sm5 104.08(19) . .
C36_2 C16_2 Sm2 58.75(19) . 6_565
C15_2 C16_2 Sm2 96.3(2) . 6_565
C17_2 C16_2 Sm2 93.9(2) . 6_565
C18_2 C17_2 C16_2 115.8 . .
C18_2 C17_2 C4_2 118.3 . .
C16_2 C17_2 C4_2 102.3 . .
C18_2 C17_2 Sm3 85.4(2) . 6_565
C16_2 C17_2 Sm3 52.6(2) . 6_565
C4_2 C17_2 Sm3 81.4(2) . 6_565
C38_2 C18_2 C17_2 119.1 . .
C38_2 C18_2 C19_2 116.1 . .
C17_2 C18_2 C19_2 120.5 . .
C20_2 C19_2 C41_2 108.3 . .
C20_2 C19_2 C18_2 118.4 . .
C41_2 C19_2 C18_2 121.8 . .
C5_2 C20_2 C19_2 124.8 . .
C5_2 C20_2 C21_2 118.2 . .
C19_2 C20_2 C21_2 111.0 . .
C5_2 C20_2 Sm1 97.64(17) . .
C19_2 C20_2 Sm1 83.38(16) . .
C21_2 C20_2 Sm1 62.56(17) . .
C22_2 C21_2 C20_2 127.6 . .
C22_2 C21_2 C42_2 116.8 . .
C20_2 C21_2 C42_2 102.5 . .
C22_2 C21_2 Sm1 74.84(19) . .
C20_2 C21_2 Sm1 88.2(2) . .
C42_2 C21_2 Sm1 70.58(19) . .
C21_2 C22_2 C23_2 125.0 . .
C21_2 C22_2 C7_2 114.8 . .
C23_2 C22_2 C7_2 112.4 . .
C21_2 C22_2 Sm1 76.1(2) . .
C23_2 C22_2 Sm1 71.2(2) . .
C7_2 C22_2 Sm1 97.5(2) . .
C21_2 C22_2 Sm6 89.0(2) . 6_565
C23_2 C22_2 Sm6 58.1(2) . 6_565
C7_2 C22_2 Sm6 97.5(2) . 6_565
C22_2 C23_2 C24_2 132.1 . .
C22_2 C23_2 C44_2 119.0 . .
C24_2 C23_2 C44_2 108.3 . .
C22_2 C23_2 Sm6 94.7(3) . 6_565
C24_2 C23_2 Sm6 88.7(3) . 6_565
C44_2 C23_2 Sm6 76.5(3) . 6_565
C22_2 C23_2 Sm1 78.3(2) . .
C24_2 C23_2 Sm1 103.8(2) . .
C44_2 C23_2 Sm1 80.0(2) . .
C47_2 C24_2 C25_2 117.8 . .
C47_2 C24_2 C23_2 121.5 . .
C25_2 C24_2 C23_2 110.4 . .
C47_2 C24_2 Sm6 83.3(3) . 6_565
C25_2 C24_2 Sm6 94.4(2) . 6_565
C23_2 C24_2 Sm6 61.3(3) . 6_565
C8_2 C25_2 C24_2 123.4 . .
C8_2 C25_2 C26_2 115.0 . .
C24_2 C25_2 C26_2 117.9 . .
C49_2 C26_2 C25_2 120.7 . .
C49_2 C26_2 C27_2 106.6 . .
C25_2 C26_2 C27_2 122.4 . .
C10_2 C27_2 C28_2 117.1 . .
C10_2 C27_2 C26_2 120.1 . .
C28_2 C27_2 C26_2 113.7 . .
C10_2 C27_2 Sm1 86.8(2) . 6_565
C28_2 C27_2 Sm1 66.15(19) . 6_565
C26_2 C27_2 Sm1 86.2(2) . 6_565
C29_2 C28_2 C27_2 127.2 . .
C29_2 C28_2 C50_2 122.0 . .
C27_2 C28_2 C50_2 100.7 . .
C29_2 C28_2 Sm1 73.4(2) . 6_565
C27_2 C28_2 Sm1 86.3(2) . 6_565
C50_2 C28_2 Sm1 80.3(2) . 6_565
C28_2 C29_2 C30_2 116.0 . .
C28_2 C29_2 C53_2 118.7 . .
C30_2 C29_2 C53_2 117.7 . .
C28_2 C29_2 Sm1 78.5(2) . 6_565
C30_2 C29_2 Sm1 88.4(2) . 6_565
C53_2 C29_2 Sm1 75.5(2) . 6_565
C29_2 C30_2 C31_2 123.4 . .
C29_2 C30_2 C11_2 121.1 . .
C31_2 C30_2 C11_2 104.6 . .
C29_2 C30_2 Sm1 63.95(19) . 6_565
C31_2 C30_2 Sm1 88.3(2) . 6_565
C11_2 C30_2 Sm1 87.8(2) . 6_565
C32_2 C31_2 C30_2 119.5 . .
C32_2 C31_2 C13_2 119.0 . .
C30_2 C31_2 C13_2 111.1 . .
C31_2 C32_2 C54_2 115.5 . .
C31_2 C32_2 C33_2 122.2 . .
C54_2 C32_2 C33_2 111.2 . .
C56_2 C33_2 C32_2 109.3 . .
C56_2 C33_2 C34_2 120.8 . .
C32_2 C33_2 C34_2 118.6 . .
C56_2 C33_2 Sm2 75.7(2) . .
C32_2 C33_2 Sm2 102.6(2) . .
C34_2 C33_2 Sm2 62.1(2) . .
C56_2 C33_2 Sm4 84.6(2) . .
C32_2 C33_2 Sm4 103.0(2) . .
C34_2 C33_2 Sm4 53.4(2) . .
C14_2 C34_2 C35_2 128.1 . .
C14_2 C34_2 C33_2 113.9 . .
C35_2 C34_2 C33_2 112.9 . .
C14_2 C34_2 Sm4 89.0(3) . .
C35_2 C34_2 Sm4 66.6(3) . .
C33_2 C34_2 Sm4 94.1(3) . .
C14_2 C34_2 Sm3 72.5(3) . .
C35_2 C34_2 Sm3 75.5(3) . .
C33_2 C34_2 Sm3 104.5(3) . .
C14_2 C34_2 Sm2 97.3(2) . .
C35_2 C34_2 Sm2 67.1(3) . .
C33_2 C34_2 Sm2 83.7(3) . .
C14_2 C34_2 Sm3 73.3(2) . 6_565
C35_2 C34_2 Sm3 71.3(2) . 6_565
C33_2 C34_2 Sm3 109.5(2) . 6_565
C14_2 C34_2 Sm5 93.5(3) . .
C35_2 C34_2 Sm5 60.3(2) . .
C33_2 C34_2 Sm5 96.3(2) . .
C14_2 C34_2 Sm4 87.6(2) . 6_565
C35_2 C34_2 Sm4 59.9(2) . 6_565
C33_2 C34_2 Sm4 104.6(2) . 6_565
C58_2 C35_2 C36_2 118.9 . .
C58_2 C35_2 C34_2 121.8 . .
C36_2 C35_2 C34_2 114.8 . .
C58_2 C35_2 Sm4 91.3(3) . .
C36_2 C35_2 Sm4 81.6(3) . .
C34_2 C35_2 Sm4 75.5(3) . .
C58_2 C35_2 Sm2 80.6(3) . .
C36_2 C35_2 Sm2 91.8(3) . .
C34_2 C35_2 Sm2 76.9(3) . .
C58_2 C35_2 Sm5 85.3(3) . .
C36_2 C35_2 Sm5 77.1(3) . .
C34_2 C35_2 Sm5 86.1(3) . .
C58_2 C35_2 Sm4 92.8(3) . 6_565
C36_2 C35_2 Sm4 67.2(3) . 6_565
C34_2 C35_2 Sm4 88.1(3) . 6_565
C58_2 C35_2 Sm3 107.3(2) . .
C36_2 C35_2 Sm3 72.7(3) . .
C34_2 C35_2 Sm3 68.8(3) . .
C58_2 C35_2 Sm3 107.5(2) . 6_565
C36_2 C35_2 Sm3 65.8(3) . 6_565
C34_2 C35_2 Sm3 75.4(3) . 6_565
C58_2 C35_2 Sm2 84.4(2) . 6_565
C36_2 C35_2 Sm2 67.7(2) . 6_565
C34_2 C35_2 Sm2 96.5(2) . 6_565
C16_2 C36_2 C37_2 116.4 . .
C16_2 C36_2 C35_2 121.2 . .
C37_2 C36_2 C35_2 117.2 . .
C16_2 C36_2 Sm4 86.0(3) . 6_565
C37_2 C36_2 Sm4 84.5(3) . 6_565
C35_2 C36_2 Sm4 76.6(3) . 6_565
C16_2 C36_2 Sm3 70.4(2) . 6_565
C37_2 C36_2 Sm3 98.0(3) . 6_565
C35_2 C36_2 Sm3 79.8(3) . 6_565
C16_2 C36_2 Sm5 93.4(3) . .
C37_2 C36_2 Sm5 86.8(3) . .
C35_2 C36_2 Sm5 67.3(2) . .
C16_2 C36_2 Sm3 72.6(3) . .
C37_2 C36_2 Sm3 104.0(2) . .
C35_2 C36_2 Sm3 72.6(3) . .
C16_2 C36_2 Sm4 88.9(3) . .
C37_2 C36_2 Sm4 96.9(2) . .
C35_2 C36_2 Sm4 62.4(3) . .
C16_2 C36_2 Sm2 93.1(2) . 6_565
C37_2 C36_2 Sm2 74.4(2) . 6_565
C35_2 C36_2 Sm2 79.4(3) . 6_565
C16_2 C36_2 Sm2 97.0(2) . .
C37_2 C36_2 Sm2 94.7(2) . .
C35_2 C36_2 Sm2 56.4(2) . .
C60_2 C37_2 C36_2 123.9 . .
C60_2 C37_2 C38_2 104.5 . .
C36_2 C37_2 C38_2 119.6 . .
C60_2 C37_2 Sm2 81.0(2) . 6_565
C36_2 C37_2 Sm2 71.9(2) . 6_565
C38_2 C37_2 Sm2 83.9(2) . 6_565
C60_2 C37_2 Sm4 89.7(2) . 6_565
C36_2 C37_2 Sm4 61.4(2) . 6_565
C38_2 C37_2 Sm4 87.7(2) . 6_565
C60_2 C37_2 Sm5 83.4(3) . .
C36_2 C37_2 Sm5 61.6(2) . .
C38_2 C37_2 Sm5 94.5(2) . .
C60_2 C37_2 Sm3 102.17(19) . 6_565
C36_2 C37_2 Sm3 52.65(19) . 6_565
C38_2 C37_2 Sm3 86.2(2) . 6_565
C60_2 C37_2 Sm4 88.5(2) . .
C36_2 C37_2 Sm4 54.36(19) . .
C38_2 C37_2 Sm4 98.3(2) . .
C18_2 C38_2 C39_2 117.9 . .
C18_2 C38_2 C37_2 121.1 . .
C39_2 C38_2 C37_2 112.6 . .
C18_2 C38_2 Sm2 90.5(2) . 6_565
C39_2 C38_2 Sm2 86.8(2) . 6_565
C37_2 C38_2 Sm2 63.8(2) . 6_565
C18_2 C38_2 Sm4 84.7(2) . 6_565
C39_2 C38_2 Sm4 95.9(2) . 6_565
C37_2 C38_2 Sm4 61.59(19) . 6_565
C40_2 C39_2 C38_2 129.9 . .
C40_2 C39_2 C61_2 114.2 . .
C38_2 C39_2 C61_2 103.6 . .
C40_2 C39_2 Sm2 95.64(17) . 6_565
C38_2 C39_2 Sm2 65.55(18) . 6_565
C61_2 C39_2 Sm2 72.04(19) . 6_565
C39_2 C40_2 C41_2 112.2 . .
C39_2 C40_2 C64_2 125.8 . .
C41_2 C40_2 C64_2 115.4 . .
C19_2 C41_2 C40_2 120.0 . .
C19_2 C41_2 C42_2 106.8 . .
C40_2 C41_2 C42_2 123.4 . .
C19_2 C41_2 Sm1 87.22(18) . .
C40_2 C41_2 Sm1 88.49(17) . .
C42_2 C41_2 Sm1 62.75(17) . .
C43_2 C42_2 C41_2 116.8 . .
C43_2 C42_2 C21_2 122.8 . .
C41_2 C42_2 C21_2 111.4 . .
C43_2 C42_2 Sm1 76.2(2) . .
C41_2 C42_2 Sm1 87.70(19) . .
C21_2 C42_2 Sm1 76.9(2) . .
C65_2 C43_2 C42_2 121.4 . .
C65_2 C43_2 C44_2 109.3 . .
C42_2 C43_2 C44_2 119.8 . .
C65_2 C43_2 Sm1 87.88(19) . .
C42_2 C43_2 Sm1 73.0(2) . .
C44_2 C43_2 Sm1 78.99(19) . .
C65_2 C43_2 Sm6 81.8(3) . 6_565
C42_2 C43_2 Sm6 88.5(3) . 6_565
C44_2 C43_2 Sm6 67.9(2) . 6_565
C45_2 C44_2 C43_2 108.0 . .
C45_2 C44_2 C23_2 120.6 . .
C43_2 C44_2 C23_2 114.3 . .
C45_2 C44_2 Sm6 78.3(3) . 6_565
C43_2 C44_2 Sm6 81.4(3) . 6_565
C23_2 C44_2 Sm6 69.3(3) . 6_565
C45_2 C44_2 Sm1 92.84(19) . .
C43_2 C44_2 Sm1 69.55(19) . .
C23_2 C44_2 Sm1 66.80(18) . .
C44_2 C45_2 C46_2 129.9 . .
C44_2 C45_2 C66_2 112.0 . .
C46_2 C45_2 C66_2 108.7 . .
C44_2 C45_2 Sm6 73.2(3) . 6_565
C46_2 C45_2 Sm6 86.4(3) . 6_565
C66_2 C45_2 Sm6 80.4(3) . 6_565
C45_2 C46_2 C69_2 123.4 . .
C45_2 C46_2 C47_2 106.5 . .
C69_2 C46_2 C47_2 120.5 . .
C45_2 C46_2 Sm6 65.9(3) . 6_565
C69_2 C46_2 Sm6 92.4(2) . 6_565
C47_2 C46_2 Sm6 79.5(2) . 6_565
C24_2 C47_2 C48_2 125.4 . .
C24_2 C47_2 C46_2 128.7 . .
C48_2 C47_2 C46_2 95.3 . .
C24_2 C47_2 Sm6 71.0(2) . 6_565
C48_2 C47_2 Sm6 99.8(2) . 6_565
C46_2 C47_2 Sm6 72.6(2) . 6_565
C70_2 C48_2 C47_2 114.9 . .
C70_2 C48_2 C49_2 119.0 . .
C47_2 C48_2 C49_2 116.4 . .
C70_2 C48_2 Sm6 76.3(3) . .
C47_2 C48_2 Sm6 90.5(2) . .
C49_2 C48_2 Sm6 72.6(3) . .
C26_2 C49_2 C48_2 121.5 . .
C26_2 C49_2 C50_2 108.4 . .
C48_2 C49_2 C50_2 120.7 . .
C26_2 C49_2 Sm6 85.3(3) . .
C48_2 C49_2 Sm6 80.7(3) . .
C50_2 C49_2 Sm6 73.1(3) . .
C51_2 C50_2 C49_2 116.7 . .
C51_2 C50_2 C28_2 120.4 . .
C49_2 C50_2 C28_2 110.4 . .
C51_2 C50_2 Sm6 73.6(3) . .
C49_2 C50_2 Sm6 77.5(3) . .
C28_2 C50_2 Sm6 83.3(3) . .
C51_2 C50_2 Sm1 77.1(2) . 6_565
C49_2 C50_2 Sm1 88.7(2) . 6_565
C28_2 C50_2 Sm1 69.4(2) . 6_565
C50_2 C51_2 C52_2 118.8 . .
C50_2 C51_2 C71_2 122.7 . .
C52_2 C51_2 C71_2 109.0 . .
C50_2 C51_2 Sm6 79.0(3) . .
C52_2 C51_2 Sm6 82.0(3) . .
C71_2 C51_2 Sm6 78.3(3) . .
C50_2 C51_2 Sm1 76.2(2) . 6_565
C52_2 C51_2 Sm1 71.2(2) . 6_565
C71_2 C51_2 Sm1 92.23(19) . 6_565
C51_2 C52_2 C53_2 122.4 . .
C51_2 C52_2 C73_2 113.6 . .
C53_2 C52_2 C73_2 118.5 . .
C51_2 C52_2 Sm1 80.7(2) . 6_565
C53_2 C52_2 Sm1 72.2(2) . 6_565
C73_2 C52_2 Sm1 95.0(2) . 6_565
C51_2 C52_2 Sm6 70.2(3) . .
C53_2 C52_2 Sm6 87.1(3) . .
C73_2 C52_2 Sm6 89.4(3) . .
C54_2 C53_2 C52_2 117.8 . .
C54_2 C53_2 C29_2 115.2 . .
C52_2 C53_2 C29_2 117.6 . .
C54_2 C53_2 Sm1 88.6(2) . 6_565
C52_2 C53_2 Sm1 77.5(2) . 6_565
C29_2 C53_2 Sm1 73.3(2) . 6_565
C53_2 C54_2 C32_2 128.4 . .
C53_2 C54_2 C55_2 118.9 . .
C32_2 C54_2 C55_2 104.4 . .
C53_2 C54_2 Sm1 64.38(19) . 6_565
C32_2 C54_2 Sm1 90.1(2) . 6_565
C55_2 C54_2 Sm1 90.61(19) . 6_565
C74_2 C55_2 C54_2 125.0 . .
C74_2 C55_2 C56_2 120.5 . .
C54_2 C55_2 C56_2 102.6 . .
C33_2 C56_2 C57_2 126.6 . .
C33_2 C56_2 C55_2 112.2 . .
C57_2 C56_2 C55_2 112.3 . .
C33_2 C56_2 Sm2 78.2(2) . .
C57_2 C56_2 Sm2 68.5(2) . .
C55_2 C56_2 Sm2 97.1(2) . .
C33_2 C56_2 Sm4 71.5(2) . .
C57_2 C56_2 Sm4 71.5(2) . .
C55_2 C56_2 Sm4 102.4(2) . .
C76_2 C57_2 C56_2 125.0 . .
C76_2 C57_2 C58_2 113.7 . .
C56_2 C57_2 C58_2 115.8 . .
C76_2 C57_2 Sm2 94.9(2) . .
C56_2 C57_2 Sm2 80.9(3) . .
C58_2 C57_2 Sm2 69.8(3) . .
C76_2 C57_2 Sm4 100.52(19) . .
C56_2 C57_2 Sm4 81.3(2) . .
C58_2 C57_2 Sm4 63.6(2) . .
C76_2 C57_2 Sm5 93.9(2) . .
C56_2 C57_2 Sm5 89.4(2) . .
C58_2 C57_2 Sm5 61.4(2) . .
C35_2 C58_2 C59_2 118.5 . .
C35_2 C58_2 C57_2 119.8 . .
C59_2 C58_2 C57_2 103.7 . .
C35_2 C58_2 Sm2 66.8(2) . .
C59_2 C58_2 Sm2 86.1(2) . .
C57_2 C58_2 Sm2 76.0(3) . .
C35_2 C58_2 Sm5 63.3(3) . .
C59_2 C58_2 Sm5 77.8(2) . .
C57_2 C58_2 Sm5 88.5(2) . .
C35_2 C58_2 Sm4 57.5(2) . .
C59_2 C58_2 Sm4 87.3(2) . .
C57_2 C58_2 Sm4 85.9(3) . .
C35_2 C58_2 Sm4 58.6(2) . 6_565
C59_2 C58_2 Sm4 76.6(2) . 6_565
C57_2 C58_2 Sm4 96.1(2) . 6_565
C35_2 C58_2 Sm2 67.5(2) . 6_565
C59_2 C58_2 Sm2 67.2(2) . 6_565
C57_2 C58_2 Sm2 95.3(2) . 6_565
C77_2 C59_2 C60_2 126.0 . .
C77_2 C59_2 C58_2 108.1 . .
C60_2 C59_2 C58_2 124.5 . .
C77_2 C59_2 Sm2 101.3(2) . 6_565
C60_2 C59_2 Sm2 75.7(2) . 6_565
C58_2 C59_2 Sm2 83.3(2) . 6_565
C77_2 C59_2 Sm5 100.4(2) . .
C60_2 C59_2 Sm5 86.9(2) . .
C58_2 C59_2 Sm5 71.1(2) . .
C77_2 C59_2 Sm2 93.2(2) . .
C60_2 C59_2 Sm2 99.5(2) . .
C58_2 C59_2 Sm2 63.3(2) . .
C77_2 C59_2 Sm4 106.7(2) . 6_565
C60_2 C59_2 Sm4 78.9(2) . 6_565
C58_2 C59_2 Sm4 74.5(2) . 6_565
C77_2 C59_2 Sm4 102.0(2) . .
C60_2 C59_2 Sm4 91.7(2) . .
C58_2 C59_2 Sm4 63.7(2) . .
C37_2 C60_2 C59_2 114.0 . .
C37_2 C60_2 C61_2 112.6 . .
C59_2 C60_2 C61_2 116.8 . .
C37_2 C60_2 Sm2 68.7(2) . 6_565
C59_2 C60_2 Sm2 73.5(2) . 6_565
C61_2 C60_2 Sm2 86.5(2) . 6_565
C37_2 C60_2 Sm4 62.4(2) . 6_565
C59_2 C60_2 Sm4 72.8(2) . 6_565
C61_2 C60_2 Sm4 94.36(19) . 6_565
C37_2 C60_2 Sm5 69.2(2) . .
C59_2 C60_2 Sm5 64.6(2) . .
C61_2 C60_2 Sm5 96.32(19) . .
C62_2 C61_2 C60_2 119.8 . .
C62_2 C61_2 C39_2 122.0 . .
C60_2 C61_2 C39_2 106.4 . .
C62_2 C61_2 Sm2 91.11(19) . 6_565
C60_2 C61_2 Sm2 63.81(18) . 6_565
C39_2 C61_2 Sm2 78.9(2) . 6_565
C61_2 C62_2 C63_2 123.4 . .
C61_2 C62_2 C78_2 116.5 . .
C63_2 C62_2 C78_2 109.3 . .
C62_2 C63_2 C64_2 116.3 . .
C62_2 C63_2 C80_2 108.0 . .
C64_2 C63_2 C80_2 127.3 . .
C65_2 C64_2 C63_2 116.3 . .
C65_2 C64_2 C40_2 119.0 . .
C63_2 C64_2 C40_2 117.9 . .
C64_2 C65_2 C43_2 123.6 . .
C64_2 C65_2 C66_2 115.9 . .
C43_2 C65_2 C66_2 110.5 . .
C64_2 C65_2 Sm1 87.43(17) . .
C43_2 C65_2 Sm1 63.97(17) . .
C66_2 C65_2 Sm1 87.54(18) . .
C64_2 C65_2 Sm6 94.1(2) . 6_565
C43_2 C65_2 Sm6 70.8(2) . 6_565
C66_2 C65_2 Sm6 72.5(3) . 6_565
C67_2 C66_2 C65_2 126.0 . .
C67_2 C66_2 C45_2 122.7 . .
C65_2 C66_2 C45_2 100.0 . .
C67_2 C66_2 Sm6 88.5(3) . 6_565
C65_2 C66_2 Sm6 78.0(3) . 6_565
C45_2 C66_2 Sm6 67.7(2) . 6_565
C66_2 C67_2 C80_2 120.4 . .
C66_2 C67_2 C68_2 120.7 . .
C80_2 C67_2 C68_2 116.3 . .
C69_2 C68_2 C67_2 112.9 . .
C69_2 C68_2 C82_2 114.6 . .
C67_2 C68_2 C82_2 113.0 . .
C68_2 C69_2 C46_2 130.3 . .
C68_2 C69_2 C70_2 127.1 . .
C46_2 C69_2 C70_2 96.0 . .
C48_2 C70_2 C71_2 127.3 . .
C48_2 C70_2 C69_2 112.0 . .
C71_2 C70_2 C69_2 111.0 . .
C48_2 C70_2 Sm6 78.1(3) . .
C71_2 C70_2 Sm6 72.7(3) . .
C69_2 C70_2 Sm6 90.2(2) . .
C70_2 C71_2 C51_2 113.4 . .
C70_2 C71_2 C72_2 132.3 . .
C51_2 C71_2 C72_2 100.4 . .
C70_2 C71_2 Sm6 81.1(3) . .
C51_2 C71_2 Sm6 70.9(3) . .
C72_2 C71_2 Sm6 79.3(3) . .
C82_2 C72_2 C73_2 135.9 . .
C82_2 C72_2 C71_2 107.5 . .
C73_2 C72_2 C71_2 112.5 . .
C82_2 C72_2 Sm6 89.5(2) . .
C73_2 C72_2 Sm6 86.7(3) . .
C71_2 C72_2 Sm6 71.0(2) . .
C74_2 C73_2 C72_2 111.6 . .
C74_2 C73_2 C52_2 123.4 . .
C72_2 C73_2 C52_2 102.8 . .
C55_2 C74_2 C73_2 113.2 . .
C55_2 C74_2 C75_2 117.4 . .
C73_2 C74_2 C75_2 126.8 . .
C76_2 C75_2 C74_2 123.1 . .
C76_2 C75_2 C81_2 118.1 . .
C74_2 C75_2 C81_2 109.1 . .
C75_2 C76_2 C57_2 120.6 . .
C75_2 C76_2 C77_2 128.4 . .
C57_2 C76_2 C77_2 99.9 . .
C75_2 C76_2 Sm2 94.1(2) . .
C57_2 C76_2 Sm2 57.61(18) . .
C77_2 C76_2 Sm2 81.2(2) . .
C78_2 C77_2 C59_2 116.1 . .
C78_2 C77_2 C76_2 116.0 . .
C59_2 C77_2 C76_2 113.4 . .
C77_2 C78_2 C62_2 122.8 . .
C77_2 C78_2 C79_2 118.8 . .
C62_2 C78_2 C79_2 107.0 . .
C81_2 C79_2 C80_2 119.6 . .
C81_2 C79_2 C78_2 126.4 . .
C80_2 C79_2 C78_2 103.1 . .
C67_2 C80_2 C63_2 112.6 . .
C67_2 C80_2 C79_2 127.1 . .
C63_2 C80_2 C79_2 112.5 . .
C79_2 C81_2 C82_2 120.1 . .
C79_2 C81_2 C75_2 111.5 . .
C82_2 C81_2 C75_2 123.6 . .
C72_2 C82_2 C81_2 110.9 . .
C72_2 C82_2 C68_2 125.0 . .
C81_2 C82_2 C68_2 120.5 . .
N2 Ni1 N3 177.71(8) . .
N2 Ni1 N1 89.98(4) . 6_565
N3 Ni1 N1 89.97(4) . 6_565
N2 Ni1 N1 89.98(4) . .
N3 Ni1 N1 89.97(4) . .
N1 Ni1 N1 177.69(8) 6_565 .
C86 N1 C83 104.39(14) . .
C86 N1 Ni1 127.86(11) . .
C83 N1 Ni1 127.73(11) . .
C88 N2 C88 104.35(19) 6_565 .
C88 N2 Ni1 127.81(10) 6_565 .
C88 N2 Ni1 127.81(10) . .
C91 N3 C91 104.00(19) 6_565 .
C91 N3 Ni1 127.97(9) 6_565 .
C91 N3 Ni1 127.96(9) . .
C92 C83 N1 125.11(15) . .
C92 C83 C84 123.44(15) . .
N1 C83 C84 111.43(15) . .
C85 C84 C83 106.50(15) . .
C85 C84 C93 129.02(17) . .
C83 C84 C93 124.47(16) . .
C84 C85 C86 106.17(15) . .
C84 C85 C95 129.17(16) . .
C86 C85 C95 124.61(16) . .
N1 C86 C87 125.16(15) . .
N1 C86 C85 111.51(15) . .
C87 C86 C85 123.32(16) . .
C88 C87 C86 123.63(16) . .
C88 C87 H87 118.2 . .
C86 C87 H87 118.2 . .
C87 C88 N2 125.51(15) . .
C87 C88 C89 123.06(16) . .
N2 C88 C89 111.40(15) . .
C89 C89 C88 106.41(10) 6_565 .
C89 C89 C97 129.03(10) 6_565 .
C88 C89 C97 124.49(16) . .
C90 C90 C91 106.22(10) 6_565 .
C90 C90 C99 128.54(10) 6_565 .
C91 C90 C99 125.06(16) . .
C92 C91 N3 125.13(15) . .
C92 C91 C90 123.08(15) . .
N3 C91 C90 111.78(15) . .
C83 C92 C91 124.06(15) . .
C83 C92 H92 118.0 . .
C91 C92 H92 118.0 . .
C84 C93 C94 112.83(17) . .
C84 C93 H93A 109.0 . .
C94 C93 H93A 109.0 . .
C84 C93 H93B 109.0 . .
C94 C93 H93B 109.0 . .
H93A C93 H93B 107.8 . .
C93 C94 H94A 109.5 . .
C93 C94 H94B 109.5 . .
H94A C94 H94B 109.5 . .
C93 C94 H94C 109.5 . .
H94A C94 H94C 109.5 . .
H94B C94 H94C 109.5 . .
C85 C95 C96 112.96(17) . .
C85 C95 H95A 109.0 . .
C96 C95 H95A 109.0 . .
C85 C95 H95B 109.0 . .
C96 C95 H95B 109.0 . .
H95A C95 H95B 107.8 . .
C95 C96 H96A 109.5 . .
C95 C96 H96B 109.5 . .
H96A C96 H96B 109.5 . .
C95 C96 H96C 109.5 . .
H96A C96 H96C 109.5 . .
H96B C96 H96C 109.5 . .
C89 C97 C98 113.06(16) . .
C89 C97 H97A 109.0 . .
C98 C97 H97A 109.0 . .
C89 C97 H97B 109.0 . .
C98 C97 H97B 109.0 . .
H97A C97 H97B 107.8 . .
C97 C98 H98A 109.5 . .
C97 C98 H98B 109.5 . .
H98A C98 H98B 109.5 . .
C97 C98 H98C 109.5 . .
H98A C98 H98C 109.5 . .
H98B C98 H98C 109.5 . .
C90 C99 C100 112.03(15) . .
C90 C99 H99A 109.2 . .
C100 C99 H99A 109.2 . .
C90 C99 H99B 109.2 . .
C100 C99 H99B 109.2 . .
H99A C99 H99B 107.9 . .
C99 C100 H10A 109.5 . .
C99 C100 H10B 109.5 . .
H10A C100 H10B 109.5 . .
C99 C100 H10C 109.5 . .
H10A C100 H10C 109.5 . .
H10B C100 H10C 109.5 . .
C106 C101 C102 120.3(3) . .
C106 C101 H101 119.8 . .
C102 C101 H101 119.8 . .
C103 C102 C101 119.8(3) . .
C103 C102 H102 120.1 . .
C101 C102 H102 120.1 . .
C102 C103 C104 119.8(3) . .
C102 C103 H103 120.1 . .
C104 C103 H103 120.1 . .
C105 C104 C103 120.0(3) . .
C105 C104 H104 120.0 . .
C103 C104 H104 120.0 . .
C106 C105 C104 120.1(3) . .
C106 C105 H105 119.9 . .
C104 C105 H105 119.9 . .
C101 C106 C105 119.9(4) . .
C101 C106 H106 120.1 . .
C105 C106 H106 120.1 . .
C108 C107 C109 119.5(8) . 2_655
C108 C107 H107 120.2 . .
C109 C107 H107 120.2 2_655 .
C107 C108 C109 126.2(8) . .
C107 C108 H108 116.9 . .
C109 C108 H108 116.9 . .
C107 C109 C108 114.0(10) 2_655 .
C107 C109 H109 123.0 2_655 .
C108 C109 H109 123.0 . .
C111 C110 C115 120.0 . .
C111 C110 H110 120.0 . .
C115 C110 H110 120.0 . .
C110 C111 C112 120.0 . .
C110 C111 H111 120.0 . .
C112 C111 H111 120.0 . .
C111 C112 C113 120.0 . .
C111 C112 H112 120.0 . .
C113 C112 H112 120.0 . .
C114 C113 C112 120.0 . .
C114 C113 H113 120.0 . .
C112 C113 H113 120.0 . .
C115 C114 C113 120.0 . .
C115 C114 H114 120.0 . .
C113 C114 H114 120.0 . .
C114 C115 C110 120.0 . .
C114 C115 H115 120.0 . .
C110 C115 H115 120.0 . .

loop_
_geom_bond_atom_site_label_1
_geom_bond_atom_site_label_2
_geom_bond_distance
_geom_bond_site_symmetry_2
Sm1 Sm6 0.775(9) 6_565
Sm1 C75_1 2.491(10) 6_565
Sm1 Sm2 2.499(3) 6_565
Sm1 C57_1 2.500(16) 6_565
Sm1 C76_1 2.513(7) 6_565
Sm1 Sm6 2.537(9) .
Sm1 C23_2 2.577(9) .
Sm1 C42_2 2.596(9) .
Sm1 C4_1 2.596(7) .
Sm1 C3_1 2.622(11) .
Sm1 C43_2 2.636(9) .
Sm1 Sm4 2.642(4) 6_565
Sm2 Sm5 0.598(4) .
Sm2 Sm4 0.998(5) 6_565
Sm2 Sm3 1.137(5) .
Sm2 Sm2 1.158(10) 6_565
Sm2 Sm3 1.299(5) 6_565
Sm2 C35_2 2.286(10) .
Sm2 C34_2 2.417(10) .
Sm2 C24_1 2.430(8) 6_565
Sm2 C58_2 2.454(10) .
Sm2 C36_2 2.466(10) 6_565
Sm2 C37_2 2.499(15) 6_565
Sm2 Sm1 2.499(3) 6_565
Sm3 Sm3 0.341(12) 6_565
Sm3 Sm4 0.690(6) .
Sm3 Sm4 0.838(6) 6_565
Sm3 Sm5 0.954(8) .
Sm3 Sm2 1.299(5) 6_565
Sm3 C16_2 2.276(12) 6_565
Sm3 C14_2 2.334(9) .
Sm3 C34_2 2.337(10) .
Sm3 C36_2 2.338(12) 6_565
Sm3 C15_2 2.346(9) .
Sm3 C15_2 2.378(9) 6_565
Sm4 Sm4 0.660(11) 6_565
Sm4 Sm3 0.838(6) 6_565
Sm4 Sm2 0.998(5) 6_565
Sm4 C35_2 2.183(10) .
Sm4 C36_2 2.263(11) 6_565
Sm4 C34_2 2.303(9) .
Sm4 C35_2 2.387(10) 6_565
Sm4 C36_2 2.438(11) .
Sm4 C45_1 2.541(7) 6_565
Sm4 C44_1 2.554(7) 6_565
Sm4 C16_2 2.556(12) 6_565
Sm5 Sm4 0.428(3) 6_565
Sm5 Sm2 0.598(4) 6_565
Sm5 Sm3 0.954(8) 6_565
Sm5 C35_2 2.295(10) .
Sm5 C35_2 2.295(10) 6_565
Sm5 C36_2 2.425(11) .
Sm5 C36_2 2.425(12) 6_565
Sm5 C58_2 2.561(11) 6_565
Sm5 C58_2 2.561(11) .
Sm5 C46_1 2.570(8) 6_565
Sm6 Sm1 0.774(9) 6_565
Sm6 Sm6 1.989(18) 6_565
Sm6 C56_1 2.524(11) .
Sm6 C15_1 2.551(10) 6_565
Sm6 C14_1 2.558(11) 6_565
Sm6 C23_2 2.560(17) 6_565
Sm6 C57_1 2.605(18) .
Sm6 C33_1 2.635(11) .
Sm6 C44_2 2.661(18) 6_565
Sm6 C2_1 2.689(11) 6_565
Sm6 C3_1 2.702(14) 6_565
C1_1 C2_1 1.427(13) .
C1_1 C6_1 1.459(13) .
C1_1 C9_1 1.493(14) .
C1_1 Sm6 3.039(19) 6_565
C2_1 C12_1 1.362(10) .
C2_1 C3_1 1.463(13) .
C2_1 Sm6 2.689(11) 6_565
C3_1 C4_1 1.460(12) .
C3_1 C15_1 1.489(11) .
C3_1 Sm6 2.701(14) 6_565
C4_1 C5_1 1.447(11) .
C4_1 C17_1 1.505(14) .
C4_1 Sm6 3.026(12) 6_565
C5_1 C20_1 1.366(11) .
C5_1 C6_1 1.452(12) .
C6_1 C7_1 1.473(11) .
C7_1 C22_1 1.480(9) .
C7_1 C8_1 1.510(9) .
C9_1 C8_1 1.487(9) .
C9_1 C10_1 1.529(10) .
C10_1 C27_1 1.412(10) .
C10_1 C11_1 1.478(11) .
C11_1 C12_1 1.419(11) .
C11_1 C30_1 1.449(11) .
C12_1 C13_1 1.492(12) .
C12_1 Sm6 2.759(10) 6_565
C13_1 C14_1 1.357(11) .
C13_1 C31_1 1.470(11) .
C13_1 Sm6 2.733(11) 6_565
C14_1 C34_1 1.431(10) .
C14_1 C15_1 1.462(9) .
C14_1 Sm6 2.558(11) 6_565
C15_1 C16_1 1.501(9) .
C15_1 Sm6 2.551(10) 6_565
C16_1 C36_1 1.344(15) .
C16_1 C17_1 1.498(10) .
C16_1 Sm6 3.019(10) 6_565
C17_1 C18_1 1.505(11) .
C18_1 C38_1 1.382(10) .
C18_1 C19_1 1.474(11) .
C19_1 C41_1 1.442(11) .
C19_1 C20_1 1.445(12) .
C20_1 C21_1 1.518(12) .
C21_1 C22_1 1.349(11) .
C21_1 C42_1 1.467(9) .
C22_1 C23_1 1.454(10) .
C22_1 Sm2 2.911(8) 6_565
C22_1 Sm4 3.042(8) 6_565
C23_1 C24_1 1.451(12) .
C23_1 C44_1 1.489(12) .
C23_1 Sm2 2.500(15) 6_565
C23_1 Sm4 2.602(15) 6_565
C23_1 Sm3 2.895(15) 6_565
C24_1 C47_1 1.346(11) .
C24_1 C25_1 1.443(13) .
C24_1 Sm2 2.430(8) 6_565
C24_1 Sm4 2.697(10) 6_565
C25_1 C8_1 1.318(13) .
C25_1 C26_1 1.428(11) .
C25_1 Sm2 2.763(9) 6_565
C26_1 C49_1 1.343(12) .
C26_1 C27_1 1.502(10) .
C27_1 C28_1 1.432(12) .
C28_1 C29_1 1.350(10) .
C28_1 C50_1 1.489(14) .
C29_1 C30_1 1.408(10) .
C29_1 C53_1 1.468(10) .
C30_1 C31_1 1.437(10) .
C31_1 C32_1 1.354(13) .
C32_1 C54_1 1.421(9) .
C32_1 C33_1 1.434(11) .
C33_1 C56_1 1.266(14) .
C33_1 C34_1 1.503(11) .
C34_1 C35_1 1.448(11) .
C34_1 Sm6 3.026(11) 6_565
C35_1 C58_1 1.338(10) .
C35_1 C36_1 1.471(13) .
C36_1 C37_1 1.425(9) .
C37_1 C60_1 1.351(12) .
C37_1 C38_1 1.485(10) .
C38_1 C39_1 1.442(12) .
C39_1 C40_1 1.348(10) .
C39_1 C61_1 1.495(16) .
C40_1 C41_1 1.441(10) .
C40_1 C64_1 1.469(9) .
C41_1 C42_1 1.444(11) .
C42_1 C43_1 1.349(12) .
C42_1 Sm3 2.922(8) 6_565
C43_1 C65_1 1.383(8) .
C43_1 C44_1 1.457(12) .
C43_1 Sm3 2.575(6) 6_565
C43_1 Sm4 2.896(7) 6_565
C44_1 C45_1 1.29(2) .
C44_1 Sm4 2.554(7) 6_565
C44_1 Sm3 2.585(7) 6_565
C44_1 Sm2 2.716(7) 6_565
C45_1 C46_1 1.355(14) .
C45_1 C66_1 1.561(14) .
C45_1 Sm4 2.541(7) 6_565
C45_1 Sm3 2.611(7) 6_565
C45_1 Sm2 2.768(8) 6_565
C46_1 C69_1 1.405(15) .
C46_1 C47_1 1.473(12) .
C46_1 Sm4 2.686(8) 6_565
C46_1 Sm2 2.776(7) 6_565
C46_1 Sm3 3.005(8) 6_565
C47_1 C48_1 1.446(13) .
C47_1 Sm2 2.616(7) 6_565
C47_1 Sm4 2.779(9) 6_565
C48_1 C49_1 1.338(12) .
C48_1 C70_1 1.350(16) .
C49_1 C50_1 1.499(10) .
C50_1 C51_1 1.328(13) .
C51_1 C52_1 1.436(13) .
C51_1 C71_1 1.524(14) .
C52_1 C73_1 1.377(11) .
C52_1 C53_1 1.397(11) .
C53_1 C54_1 1.378(10) .
C54_1 C55_1 1.447(11) .
C55_1 C74_1 1.366(12) .
C55_1 C56_1 1.556(12) .
C55_1 Sm1 2.897(6) 6_565
C56_1 C57_1 1.359(14) .
C56_1 Sm1 2.753(7) 6_565
C57_1 C76_1 1.394(16) .
C57_1 C58_1 1.481(13) .
C57_1 Sm1 2.500(16) 6_565
C58_1 C59_1 1.460(13) .
C58_1 Sm1 2.889(7) 6_565
C59_1 C60_1 1.335(13) .
C59_1 C77_1 1.350(16) .
C59_1 Sm1 2.988(17) 6_565
C60_1 C61_1 1.479(9) .
C61_1 C62_1 1.356(12) .
C62_1 C63_1 1.443(14) .
C62_1 C78_1 1.516(12) .
C63_1 C80_1 1.405(12) .
C63_1 C64_1 1.439(12) .
C64_1 C65_1 1.382(10) .
C64_1 Sm3 2.871(7) 6_565
C66_1 C67_1 1.382(12) .
C66_1 C65_1 1.456(11) .
C66_1 Sm3 2.540(7) 6_565
C66_1 Sm4 2.818(8) 6_565
C67_1 C68_1 1.456(12) .
C67_1 C80_1 1.457(12) .
C67_1 Sm3 2.834(9) 6_565
C68_1 C69_1 1.371(14) .
C68_1 C82_1 1.453(11) .
C69_1 C70_1 1.486(12) .
C69_1 Sm4 3.059(11) 6_565
C70_1 C71_1 1.376(12) .
C71_1 C8_1 1.560(10) 6_565
C73_1 C74_1 1.457(12) .
C73_1 C8_1 1.467(9) 6_565
C74_1 C75_1 1.465(12) .
C74_1 Sm1 2.738(11) 6_565
C75_1 C76_1 1.356(13) .
C75_1 C81_1 1.480(12) .
C75_1 Sm1 2.491(10) 6_565
C76_1 C77_1 1.486(10) .
C76_1 Sm1 2.513(7) 6_565
C77_1 C78_1 1.362(11) .
C77_1 Sm1 2.842(6) 6_565
C78_1 C79_1 1.570(11) .
C79_1 C81_1 1.306(10) .
C79_1 C80_1 1.499(11) .
C81_1 C82_1 1.488(13) .
C81_1 Sm1 2.821(9) 6_565
C82_1 C8_1 1.298(8) 6_565
C8_1 C82_1 1.298(8) 6_565
C8_1 C73_1 1.466(9) 6_565
C8_1 C61_2 1.491(13) .
C65_1 C64_1 1.382(10) 6_565
C65_1 C43_1 1.383(8) 6_565
C65_1 C66_1 1.457(11) 6_565
C1_2 C6_2 1.4471 .
C1_2 C2_2 1.4516 .
C1_2 C9_2 1.6048 .
C2_2 C12_2 1.3737 .
C2_2 C3_2 1.4474 .
C3_2 C4_2 1.4483 .
C3_2 C15_2 1.4838 .
C3_2 Sm3 2.975(10) 6_565
C4_2 C5_2 1.4651 .
C4_2 C17_2 1.6078 .
C4_2 Sm3 3.056(10) 6_565
C5_2 C20_2 1.3709 .
C5_2 C6_2 1.4424 .
C6_2 C7_2 1.4757 .
C7_2 C22_2 1.4685 .
C7_2 C8_2 1.4913 .
C8_2 C25_2 1.3330 .
C8_2 C9_2 1.4838 .
C9_2 C10_2 1.4384 .
C10_2 C27_2 1.3778 .
C10_2 C11_2 1.4503 .
C11_2 C12_2 1.4095 .
C11_2 C30_2 1.4424 .
C12_2 C13_2 1.4637 .
C13_2 C14_2 1.3713 .
C13_2 C31_2 1.4810 .
C14_2 C34_2 1.3975 .
C14_2 C15_2 1.4580 .
C14_2 Sm3 2.555(10) 6_565
C14_2 Sm4 3.039(11) 6_565
C15_2 C16_2 1.4834 .
C15_2 Sm3 2.378(9) 6_565
C15_2 Sm4 2.931(10) 6_565
C16_2 C36_2 1.3588 .
C16_2 C17_2 1.5051 .
C16_2 Sm3 2.276(10) 6_565
C16_2 Sm4 2.556(10) 6_565
C16_2 Sm2 2.880(10) 6_565
C17_2 C18_2 1.4379 .
C17_2 Sm3 2.850(11) 6_565
C18_2 C38_2 1.3662 .
C18_2 C19_2 1.4631 .
C19_2 C20_2 1.4350 .
C19_2 C41_2 1.4380 .
C20_2 C21_2 1.4730 .
C21_2 C22_2 1.3412 .
C21_2 C42_2 1.4816 .
C22_2 C23_2 1.3826 .
C22_2 Sm6 3.006(13) 6_565
C23_2 C24_2 1.4629 .
C23_2 C44_2 1.5343 .
C23_2 Sm6 2.560(12) 6_565
C24_2 C47_2 1.3408 .
C24_2 C25_2 1.4161 .
C24_2 Sm6 2.918(12) 6_565
C25_2 C26_2 1.4359 .
C26_2 C49_2 1.3430 .
C26_2 C27_2 1.4987 .
C27_2 C28_2 1.4072 .
C27_2 Sm1 3.033(10) 6_565
C28_2 C29_2 1.3370 .
C28_2 C50_2 1.4988 .
C28_2 Sm1 2.779(9) 6_565
C29_2 C30_2 1.4042 .
C29_2 C53_2 1.4718 .
C29_2 Sm1 2.718(9) 6_565
C30_2 C31_2 1.4370 .
C30_2 Sm1 3.024(10) 6_565
C31_2 C32_2 1.3931 .
C32_2 C54_2 1.4171 .
C32_2 C33_2 1.4463 .
C33_2 C56_2 1.2212 .
C33_2 C34_2 1.5365 .
C34_2 C35_2 1.4620 .
C34_2 Sm3 2.578(10) 6_565
C34_2 Sm4 2.757(10) 6_565
C35_2 C58_2 1.3390 .
C35_2 C36_2 1.4485 .
C35_2 Sm4 2.387(9) 6_565
C35_2 Sm3 2.523(10) 6_565
C35_2 Sm2 2.620(9) 6_565
C36_2 C37_2 1.4424 .
C36_2 Sm4 2.263(9) 6_565
C36_2 Sm3 2.338(10) 6_565
C36_2 Sm2 2.466(9) 6_565
C37_2 C60_2 1.3539 .
C37_2 C38_2 1.4892 .
C37_2 Sm2 2.498(10) 6_565
C37_2 Sm4 2.565(11) 6_565
C37_2 Sm3 2.912(11) 6_565
C38_2 C39_2 1.4134 .
C38_2 Sm2 2.770(11) 6_565
C38_2 Sm4 2.914(11) 6_565
C39_2 C40_2 1.3413 .
C39_2 C61_2 1.5055 .
C39_2 Sm2 3.038(11) 6_565
C40_2 C41_2 1.4382 .
C40_2 C64_2 1.4770 .
C41_2 C42_2 1.4401 .
C42_2 C43_2 1.3880 .
C43_2 C65_2 1.3840 .
C43_2 C44_2 1.4684 .
C43_2 Sm6 2.839(13) 6_565
C44_2 C45_2 1.3271 .
C44_2 Sm6 2.660(12) 6_565
C45_2 C46_2 1.3888 .
C45_2 C66_2 1.5546 .
C45_2 Sm6 2.722(12) 6_565
C46_2 C69_2 1.3890 .
C46_2 C47_2 1.4587 .
C46_2 Sm6 2.976(12) 6_565
C47_2 C48_2 1.3851 .
C47_2 Sm6 3.066(12) 6_565
C48_2 C70_2 1.3477 .
C48_2 C49_2 1.3942 .
C49_2 C50_2 1.4853 .
C50_2 C51_2 1.3558 .
C50_2 Sm1 2.928(10) 6_565
C51_2 C52_2 1.4024 .
C51_2 C71_2 1.5339 .
C51_2 Sm1 2.938(10) 6_565
C52_2 C53_2 1.4559 .
C52_2 C73_2 1.4585 .
C52_2 Sm1 2.818(10) 6_565
C53_2 C54_2 1.3826 .
C53_2 Sm1 2.747(9) 6_565
C54_2 C55_2 1.4843 .
C54_2 Sm1 3.046(11) 6_565
C55_2 C74_2 1.3694 .
C55_2 C56_2 1.5562 .
C56_2 C57_2 1.3900 .
C57_2 C76_2 1.3875 .
C57_2 C58_2 1.4657 .
C58_2 C59_2 1.3998 .
C58_2 Sm4 2.793(10) 6_565
C58_2 Sm2 2.823(10) 6_565
C59_2 C77_2 1.3544 .
C59_2 C60_2 1.3964 .
C59_2 Sm2 2.620(10) 6_565
C59_2 Sm4 2.818(11) 6_565
C60_2 C61_2 1.4616 .
C60_2 Sm2 2.648(10) 6_565
C60_2 Sm4 2.895(11) 6_565
C61_2 C62_2 1.3823 .
C61_2 Sm2 2.945(10) 6_565
C62_2 C63_2 1.4089 .
C62_2 C78_2 1.5273 .
C63_2 C64_2 1.4722 .
C63_2 C80_2 1.4731 .
C64_2 C65_2 1.3744 .
C65_2 C66_2 1.4962 .
C65_2 Sm6 2.975(13) 6_565
C66_2 C67_2 1.3882 .
C66_2 Sm6 2.900(12) 6_565
C67_2 C80_2 1.4081 .
C67_2 C68_2 1.4561 .
C68_2 C69_2 1.2851 .
C68_2 C82_2 1.6485 .
C69_2 C70_2 1.4454 .
C70_2 C71_2 1.3577 .
C71_2 C72_2 1.5396 .
C72_2 C82_2 1.3046 .
C72_2 C73_2 1.4573 .
C73_2 C74_2 1.3990 .
C74_2 C75_2 1.4608 .
C75_2 C76_2 1.2772 .
C75_2 C81_2 1.6520 .
C76_2 C77_2 1.4641 .
C77_2 C78_2 1.3519 .
C78_2 C79_2 1.5497 .
C79_2 C81_2 1.3104 .
C79_2 C80_2 1.4751 .
C81_2 C82_2 1.4507 .
Ni1 N2 1.956(2) .
Ni1 N3 1.957(2) .
Ni1 N1 1.9667(15) 6_565
Ni1 N1 1.9668(15) .
N1 C86 1.376(2) .
N1 C83 1.379(2) .
N2 C88 1.378(2) 6_565
N2 C88 1.378(2) .
N3 C91 1.379(2) 6_565
N3 C91 1.379(2) .
C83 C92 1.375(2) .
C83 C84 1.444(2) .
C84 C85 1.363(3) .
C84 C93 1.506(3) .
C85 C86 1.449(2) .
C85 C95 1.501(3) .
C86 C87 1.380(2) .
C87 C88 1.377(2) .
C87 H87 0.9500 .
C88 C89 1.450(2) .
C89 C89 1.358(4) 6_565
C89 C97 1.499(3) .
C90 C90 1.367(4) 6_565
C90 C91 1.444(2) .
C90 C99 1.497(2) .
C91 C92 1.376(2) .
C92 H92 0.9500 .
C93 C94 1.535(3) .
C93 H93A 0.9900 .
C93 H93B 0.9900 .
C94 H94A 0.9800 .
C94 H94B 0.9800 .
C94 H94C 0.9800 .
C95 C96 1.533(3) .
C95 H95A 0.9900 .
C95 H95B 0.9900 .
C96 H96A 0.9800 .
C96 H96B 0.9800 .
C96 H96C 0.9800 .
C97 C98 1.530(3) .
C97 H97A 0.9900 .
C97 H97B 0.9900 .
C98 H98A 0.9800 .
C98 H98B 0.9800 .
C98 H98C 0.9800 .
C99 C100 1.530(3) .
C99 H99A 0.9900 .
C99 H99B 0.9900 .
C100 H10A 0.9800 .
C100 H10B 0.9800 .
C100 H10C 0.9800 .
C101 C106 1.378(6) .
C101 C102 1.388(7) .
C101 H101 0.9500 .
C102 C103 1.385(5) .
C102 H102 0.9500 .
C103 C104 1.386(4) .
C103 H103 0.9500 .
C104 C105 1.385(5) .
C104 H104 0.9500 .
C105 C106 1.383(5) .
C105 H105 0.9500 .
C106 H106 0.9500 .
C107 C108 1.332(11) .
C107 H107 0.9500 .
C108 C109 1.399(11) .
C108 H108 0.9500 .
C109 H109 0.9500 .
C110 C111 1.3900 .
C110 C115 1.3900 .
C110 H110 0.9500 .
C111 C112 1.3900 .
C111 H111 0.9500 .
C112 C113 1.3900 .
C112 H112 0.9500 .
C113 C114 1.3900 .
C113 H113 0.9500 .
C114 C115 1.3900 .
C114 H114 0.9500 .
C115 H115 0.9500 .
